data_4118897
loop_
_publ_author_name
'Selvan Demir'
'Joseph M. Zadrozny'
'Michael Nippe'
'Jeffrey R. Long'

_publ_contact_author_address
;Department of Chemistry
University of California, Berkeley
USA
;
_publ_contact_author_email jrlong@chem.berkeley.edu
_publ_contact_author_name 'Jeffrey R. Long'
_publ_contact_author_phone 510-642-0860
_publ_section_title
;
 Exchange Coupling and Magnetic Blocking in Bipyrimidyl Radical-Bridged
 Dilanthanide Complexes
;
_journal_name_full 'Journal of the American Chemical Society'
_journal_page_first 18546
_journal_page_last 18549
_journal_paper_doi 10.1021/ja308945d
_journal_volume 134
_journal_year 2012
_chemical_formula_moiety 'C44 H50 Tb B1'
_chemical_formula_sum 'C51 H58 B Tb'
_chemical_formula_weight 840.70
_chemical_name_common (C5Me5)2Tb(BPh4)*C7H8
_chemical_name_systematic
; 
 ? 
;
_space_group_IT_number 4
_symmetry_cell_setting monoclinic
_symmetry_space_group_name_Hall 'P 2yb'
_symmetry_space_group_name_H-M 'P 1 21 1'
_atom_sites_solution_hydrogens geom
_atom_sites_solution_primary direct
_atom_sites_solution_secondary difmap
_audit_creation_method SHELXL-97
_cell_angle_alpha 90.00
_cell_angle_beta 98.086(6)
_cell_angle_gamma 90.00
_cell_formula_units_Z 4
_cell_length_a 11.1431(13)
_cell_length_b 28.072(4)
_cell_length_c 13.2834(16)
_cell_measurement_reflns_used 9814
_cell_measurement_temperature 100(2)
_cell_measurement_theta_max 25.3994
_cell_measurement_theta_min 2.3481
_cell_volume 4113.9(9)
_computing_cell_refinement 'Bruker APEX2 v. 2009.1'
_computing_data_collection 'Bruker APEX2 v. 2009.1'
_computing_data_reduction 'Bruker APEX2 v. 2009.1'
_computing_molecular_graphics DIAMOND
_computing_publication_material CIFTAB
_computing_structure_refinement 'SHELXL-97 (Sheldrick, 2008)'
_computing_structure_solution 'SHELXS-97 (Sheldrick, 2008)'
_diffrn_ambient_temperature 100(2)
_diffrn_detector_area_resol_mean 8.366
_diffrn_measured_fraction_theta_full 0.998
_diffrn_measured_fraction_theta_max 0.998
_diffrn_measurement_device_type 'Bruker APEX-II CCD'
_diffrn_measurement_method '\f and \w scans'
_diffrn_radiation_monochromator 'QUAZAR multilayer mirrors'
_diffrn_radiation_source 'microfocus sealed tube'
_diffrn_radiation_type MoK\a
_diffrn_radiation_wavelength 0.71073
_diffrn_reflns_av_R_equivalents 0.0260
_diffrn_reflns_av_sigmaI/netI 0.0320
_diffrn_reflns_limit_h_max 13
_diffrn_reflns_limit_h_min -13
_diffrn_reflns_limit_k_max 33
_diffrn_reflns_limit_k_min -31
_diffrn_reflns_limit_l_max 16
_diffrn_reflns_limit_l_min -14
_diffrn_reflns_number 41246
_diffrn_reflns_theta_full 25.40
_diffrn_reflns_theta_max 25.40
_diffrn_reflns_theta_min 1.45
_exptl_absorpt_coefficient_mu 1.753
_exptl_absorpt_correction_T_max 0.7789
_exptl_absorpt_correction_T_min 0.7206
_exptl_absorpt_correction_type multi-scan
_exptl_absorpt_process_details SADABS
_exptl_crystal_colour yellow
_exptl_crystal_density_diffrn 1.357
_exptl_crystal_description plate
_exptl_crystal_F_000 1736
_exptl_crystal_size_max 0.20
_exptl_crystal_size_mid 0.17
_exptl_crystal_size_min 0.15
_refine_diff_density_max 0.435
_refine_diff_density_min -0.302
_refine_diff_density_rms 0.057
_refine_ls_abs_structure_details 'Flack H D (1983), Acta Cryst. A39, 876-881'
_refine_ls_abs_structure_Flack 0.00(3)
_refine_ls_extinction_method none
_refine_ls_goodness_of_fit_ref 1.027
_refine_ls_hydrogen_treatment constr
_refine_ls_matrix_type full
_refine_ls_number_parameters 978
_refine_ls_number_reflns 14573
_refine_ls_number_restraints 1
_refine_ls_restrained_S_all 1.027
_refine_ls_R_factor_all 0.0219
_refine_ls_R_factor_gt 0.0209
_refine_ls_shift/su_max 0.012
_refine_ls_shift/su_mean 0.000
_refine_ls_structure_factor_coef Fsqd
_refine_ls_weighting_details 'calc w=1/[\s^2^(Fo^2^)+(0.0166P)^2^+2.0218P] where P=(Fo^2^+2Fc^2^)/3'
_refine_ls_weighting_scheme calc
_refine_ls_wR_factor_gt 0.0445
_refine_ls_wR_factor_ref 0.0450
_reflns_number_gt 14231
_reflns_number_total 14573
_reflns_threshold_expression >2sigma(I)
_cod_data_source_file ja308945d_si_005.cif
_cod_data_source_block (C5Me5)2TbBPh4
_cod_database_code 4118897

loop_
_symmetry_equiv_pos_as_xyz
'x, y, z'
'-x, y+1/2, -z'

loop_
_atom_site_label
_atom_site_type_symbol
_atom_site_fract_x
_atom_site_fract_y
_atom_site_fract_z
_atom_site_U_iso_or_equiv
_atom_site_adp_type
_atom_site_occupancy
_atom_site_symmetry_multiplicity
_atom_site_calc_flag
_atom_site_refinement_flags
Tb1 Tb 0.224488(12) 0.436333(4) 0.519115(10) 0.01256(4) Uani 1 1 d .
Tb2 Tb 0.755749(12) 0.208317(4) 0.013331(10) 0.01201(4) Uani 1 1 d .
C1 C 0.4029(3) 0.50099(12) 0.5352(3) 0.0188(8) Uani 1 1 d .
C1S C 0.8341(4) 0.49542(14) 0.7863(3) 0.0436(11) Uani 1 1 d .
H1SA H 0.8776 0.4962 0.8557 0.065 Uiso 1 1 calc R
H1SB H 0.8922 0.4914 0.7380 0.065 Uiso 1 1 calc R
H1SC H 0.7768 0.4688 0.7795 0.065 Uiso 1 1 calc R
C2 C 0.4593(3) 0.45788(12) 0.5113(3) 0.0157(7) Uani 1 1 d .
C2S C 0.7662(3) 0.54124(14) 0.7644(3) 0.0297(9) Uani 1 1 d .
C3 C 0.4097(3) 0.44453(12) 0.4107(2) 0.0159(8) Uani 1 1 d .
C3S C 0.7662(3) 0.56431(15) 0.6713(3) 0.0314(10) Uani 1 1 d .
H3S H 0.8104 0.5510 0.6220 0.038 Uiso 1 1 calc R
C4 C 0.3233(3) 0.47909(12) 0.3727(2) 0.0174(7) Uani 1 1 d .
C4S C 0.7039(4) 0.60553(14) 0.6502(3) 0.0405(11) Uani 1 1 d .
H4S H 0.7057 0.6207 0.5865 0.049 Uiso 1 1 calc R
C5 C 0.3200(3) 0.51446(11) 0.4489(3) 0.0179(7) Uani 1 1 d .
C5S C 0.6373(4) 0.62591(15) 0.7205(4) 0.0448(12) Uani 1 1 d .
H5S H 0.5933 0.6546 0.7046 0.054 Uiso 1 1 calc R
C6 C 0.4375(3) 0.52966(13) 0.6311(3) 0.0270(8) Uani 1 1 d .
H6A H 0.3896 0.5590 0.6274 0.040 Uiso 1 1 calc R
H6B H 0.5239 0.5376 0.6381 0.040 Uiso 1 1 calc R
H6C H 0.4215 0.5109 0.6900 0.040 Uiso 1 1 calc R
C6S C 0.6359(4) 0.60419(16) 0.8125(4) 0.0423(12) Uani 1 1 d .
H6S H 0.5913 0.6177 0.8614 0.051 Uiso 1 1 calc R
C7 C 0.5710(3) 0.43692(16) 0.5710(2) 0.0258(7) Uani 1 1 d .
H7A H 0.5754 0.4463 0.6425 0.039 Uiso 1 1 calc R
H7B H 0.6428 0.4487 0.5439 0.039 Uiso 1 1 calc R
H7C H 0.5677 0.4021 0.5657 0.039 Uiso 1 1 calc R
C7S C 0.7017(3) 0.56136(15) 0.8339(3) 0.0300(9) Uani 1 1 d .
H7S H 0.7010 0.5463 0.8978 0.036 Uiso 1 1 calc R
C8 C 0.4576(3) 0.40453(12) 0.3511(3) 0.0226(8) Uani 1 1 d .
H8A H 0.5023 0.3818 0.3983 0.034 Uiso 1 1 calc R
H8B H 0.5119 0.4177 0.3061 0.034 Uiso 1 1 calc R
H8C H 0.3897 0.3882 0.3102 0.034 Uiso 1 1 calc R
C8S C 0.6129(4) 0.51964(18) 0.2850(5) 0.071(2) Uani 1 1 d .
H8SA H 0.6560 0.4892 0.2940 0.106 Uiso 1 1 calc R
H8SB H 0.5433 0.5165 0.2316 0.106 Uiso 1 1 calc R
H8SC H 0.5847 0.5287 0.3489 0.106 Uiso 1 1 calc R
C9 C 0.2601(3) 0.48350(13) 0.2657(2) 0.0242(8) Uani 1 1 d .
H9A H 0.2616 0.4527 0.2312 0.036 Uiso 1 1 calc R
H9B H 0.3016 0.5074 0.2292 0.036 Uiso 1 1 calc R
H9C H 0.1758 0.4933 0.2666 0.036 Uiso 1 1 calc R
C9S C 0.6985(3) 0.55793(13) 0.2547(4) 0.0344(10) Uani 1 1 d .
C10 C 0.2636(4) 0.56271(12) 0.4272(3) 0.0269(9) Uani 1 1 d .
H10A H 0.1772 0.5590 0.4018 0.040 Uiso 1 1 calc R
H10B H 0.3038 0.5790 0.3759 0.040 Uiso 1 1 calc R
H10C H 0.2730 0.5816 0.4899 0.040 Uiso 1 1 calc R
C10S C 0.7365(4) 0.55772(15) 0.1616(4) 0.0404(12) Uani 1 1 d .
H10S H 0.7108 0.5327 0.1154 0.048 Uiso 1 1 calc R
C11 C 0.1111(3) 0.46419(12) 0.6700(3) 0.0158(7) Uani 1 1 d .
C11S C 0.8104(4) 0.59241(15) 0.1330(3) 0.0389(10) Uani 1 1 d .
H11S H 0.8350 0.5914 0.0674 0.047 Uiso 1 1 calc R
C12 C 0.0847(3) 0.49988(11) 0.5951(3) 0.0174(7) Uani 1 1 d .
C12S C 0.8497(3) 0.62902(15) 0.1988(3) 0.0354(10) Uani 1 1 d .
H12S H 0.9005 0.6533 0.1783 0.042 Uiso 1 1 calc R
C13 C 0.0088(3) 0.47944(13) 0.5106(3) 0.0207(8) Uani 1 1 d .
C13S C 0.8148(3) 0.63027(13) 0.2943(3) 0.0309(9) Uani 1 1 d .
H13S H 0.8431 0.6549 0.3405 0.037 Uiso 1 1 calc R
C14 C -0.0137(3) 0.43167(14) 0.5371(2) 0.0180(7) Uani 1 1 d .
C14S C 0.7380(4) 0.59521(16) 0.3224(4) 0.0334(10) Uani 1 1 d .
H14S H 0.7120 0.5964 0.3875 0.040 Uiso 1 1 calc R
C15 C 0.0487(3) 0.42234(11) 0.6355(3) 0.0171(9) Uani 1 1 d .
C16 C 0.1794(3) 0.47284(13) 0.7751(2) 0.0195(8) Uani 1 1 d .
H16A H 0.2030 0.4422 0.8075 0.029 Uiso 1 1 calc R
H16B H 0.1274 0.4901 0.8162 0.029 Uiso 1 1 calc R
H16C H 0.2522 0.4917 0.7697 0.029 Uiso 1 1 calc R
C17 C 0.1051(3) 0.55221(11) 0.6152(3) 0.0239(8) Uani 1 1 d .
H17A H 0.1918 0.5581 0.6355 0.036 Uiso 1 1 calc R
H17B H 0.0601 0.5623 0.6698 0.036 Uiso 1 1 calc R
H17C H 0.0766 0.5703 0.5532 0.036 Uiso 1 1 calc R
C18 C -0.0507(3) 0.50480(13) 0.4177(3) 0.0306(9) Uani 1 1 d .
H18A H -0.0231 0.5380 0.4193 0.046 Uiso 1 1 calc R
H18B H -0.1389 0.5040 0.4161 0.046 Uiso 1 1 calc R
H18C H -0.0290 0.4891 0.3569 0.046 Uiso 1 1 calc R
C19 C -0.1085(3) 0.39863(13) 0.4803(3) 0.0293(9) Uani 1 1 d .
H19A H -0.1302 0.4100 0.4103 0.044 Uiso 1 1 calc R
H19B H -0.1809 0.3983 0.5145 0.044 Uiso 1 1 calc R
H19C H -0.0754 0.3663 0.4794 0.044 Uiso 1 1 calc R
C20 C 0.0332(3) 0.37807(12) 0.6976(3) 0.0219(8) Uani 1 1 d .
H20A H 0.0125 0.3510 0.6518 0.033 Uiso 1 1 calc R
H20B H -0.0320 0.3832 0.7388 0.033 Uiso 1 1 calc R
H20C H 0.1090 0.3713 0.7422 0.033 Uiso 1 1 calc R
C21 C 0.1512(3) 0.35035(12) 0.4153(3) 0.0145(7) Uani 1 1 d .
H1B H 0.1266 0.3579 0.4791 0.017 Uiso 1 1 calc R
C22 C 0.1049(3) 0.37777(13) 0.3311(3) 0.0186(8) Uani 1 1 d .
H22 H 0.0517 0.4036 0.3382 0.022 Uiso 1 1 calc R
C23 C 0.1377(3) 0.36681(14) 0.2369(3) 0.0230(10) Uani 1 1 d .
H23 H 0.1073 0.3851 0.1788 0.028 Uiso 1 1 calc R
C24 C 0.2149(3) 0.32897(13) 0.2285(3) 0.0219(8) Uani 1 1 d .
H24 H 0.2367 0.3210 0.1639 0.026 Uiso 1 1 calc R
C25 C 0.2615(3) 0.30212(13) 0.3147(3) 0.0165(9) Uani 1 1 d .
H25 H 0.3147 0.2763 0.3072 0.020 Uiso 1 1 calc R
C26 C 0.2316(3) 0.31241(12) 0.4111(3) 0.0139(8) Uani 1 1 d .
C27 C 0.3469(3) 0.35566(12) 0.6138(3) 0.0143(8) Uani 1 1 d .
H1A H 0.3628 0.3684 0.5508 0.017 Uiso 1 1 calc R
C28 C 0.2938(3) 0.31032(13) 0.6146(3) 0.0144(8) Uani 1 1 d .
C29 C 0.2787(3) 0.29321(13) 0.7114(3) 0.0172(7) Uani 1 1 d .
H29 H 0.2450 0.2624 0.7170 0.021 Uiso 1 1 calc R
C30 C 0.3117(3) 0.31988(13) 0.7998(3) 0.0210(8) Uani 1 1 d .
H30 H 0.3011 0.3068 0.8639 0.025 Uiso 1 1 calc R
C31 C 0.3592(3) 0.36505(13) 0.7951(3) 0.0212(9) Uani 1 1 d .
H31 H 0.3791 0.3835 0.8550 0.025 Uiso 1 1 calc R
C32 C 0.3774(3) 0.38288(14) 0.7019(3) 0.0172(9) Uani 1 1 d .
H32 H 0.4108 0.4138 0.6974 0.021 Uiso 1 1 calc R
C33 C 0.1489(3) 0.24285(12) 0.5068(3) 0.0144(7) Uani 1 1 d .
C34 C 0.1362(3) 0.20466(16) 0.4379(2) 0.0165(7) Uani 1 1 d .
H34 H 0.1973 0.1995 0.3959 0.020 Uiso 1 1 calc R
C35 C 0.0369(3) 0.17407(12) 0.4291(3) 0.0174(7) Uani 1 1 d .
H35 H 0.0330 0.1478 0.3837 0.021 Uiso 1 1 calc R
C36 C -0.0555(3) 0.18163(13) 0.4858(3) 0.0193(8) Uani 1 1 d .
H36 H -0.1229 0.1606 0.4801 0.023 Uiso 1 1 calc R
C37 C -0.0490(3) 0.22045(12) 0.5516(3) 0.0171(8) Uani 1 1 d .
H37 H -0.1136 0.2268 0.5893 0.020 Uiso 1 1 calc R
C38 C 0.0520(3) 0.24976(12) 0.5620(3) 0.0172(8) Uani 1 1 d .
H38 H 0.0557 0.2756 0.6084 0.021 Uiso 1 1 calc R
C39 C 0.3918(3) 0.24672(13) 0.5107(3) 0.0149(8) Uani 1 1 d .
C40 C 0.4928(3) 0.26236(12) 0.4677(2) 0.0163(7) Uani 1 1 d .
H40 H 0.4885 0.2921 0.4331 0.020 Uiso 1 1 calc R
C41 C 0.5990(3) 0.23588(13) 0.4738(3) 0.0188(8) Uani 1 1 d .
H41 H 0.6658 0.2478 0.4444 0.023 Uiso 1 1 calc R
C42 C 0.6080(3) 0.19215(11) 0.5227(3) 0.0176(8) Uani 1 1 d .
H42 H 0.6800 0.1738 0.5256 0.021 Uiso 1 1 calc R
C43 C 0.5107(3) 0.17543(13) 0.5675(3) 0.0217(8) Uani 1 1 d .
H43 H 0.5159 0.1457 0.6021 0.026 Uiso 1 1 calc R
C44 C 0.4053(3) 0.20279(16) 0.5611(2) 0.0187(8) Uani 1 1 d .
H44 H 0.3396 0.1911 0.5923 0.022 Uiso 1 1 calc R
C45 C 0.6500(3) 0.16851(12) 0.1591(2) 0.0166(7) Uani 1 1 d .
C46 C 0.5652(3) 0.20318(15) 0.1167(2) 0.0183(7) Uani 1 1 d .
C47 C 0.5193(3) 0.18815(13) 0.0165(3) 0.0172(8) Uani 1 1 d .
C48 C 0.5764(3) 0.14490(12) -0.0035(2) 0.0177(7) Uani 1 1 d .
C49 C 0.6559(3) 0.13237(11) 0.0858(2) 0.0171(7) Uani 1 1 d .
C50 C 0.7092(3) 0.16523(14) 0.2684(2) 0.0235(8) Uani 1 1 d .
H50A H 0.7935 0.1549 0.2706 0.035 Uiso 1 1 calc R
H50B H 0.6652 0.1421 0.3048 0.035 Uiso 1 1 calc R
H50C H 0.7072 0.1965 0.3008 0.035 Uiso 1 1 calc R
C51 C 0.5175(3) 0.24418(13) 0.1725(3) 0.0251(9) Uani 1 1 d .
H51A H 0.5799 0.2546 0.2275 0.038 Uiso 1 1 calc R
H51B H 0.4453 0.2340 0.2011 0.038 Uiso 1 1 calc R
H51C H 0.4963 0.2706 0.1252 0.038 Uiso 1 1 calc R
C52 C 0.4087(3) 0.20953(16) -0.0464(3) 0.0298(8) Uani 1 1 d .
H52A H 0.4115 0.2443 -0.0401 0.045 Uiso 1 1 calc R
H52B H 0.3354 0.1975 -0.0220 0.045 Uiso 1 1 calc R
H52C H 0.4074 0.2006 -0.1179 0.045 Uiso 1 1 calc R
C53 C 0.5423(3) 0.11470(13) -0.0974(3) 0.0270(8) Uani 1 1 d .
H53A H 0.5959 0.1223 -0.1477 0.040 Uiso 1 1 calc R
H53B H 0.4581 0.1213 -0.1263 0.040 Uiso 1 1 calc R
H53C H 0.5508 0.0809 -0.0791 0.040 Uiso 1 1 calc R
C54 C 0.7103(4) 0.08417(12) 0.1125(3) 0.0249(9) Uani 1 1 d .
H54A H 0.7078 0.0650 0.0506 0.037 Uiso 1 1 calc R
H54B H 0.6638 0.0682 0.1601 0.037 Uiso 1 1 calc R
H54C H 0.7946 0.0880 0.1443 0.037 Uiso 1 1 calc R
C55 C 0.8715(3) 0.17625(12) -0.1334(2) 0.0149(7) Uani 1 1 d .
C56 C 0.9346(3) 0.21918(11) -0.1007(2) 0.0139(8) Uani 1 1 d .
C57 C 0.9950(3) 0.21093(15) -0.0004(2) 0.0194(7) Uani 1 1 d .
C58 C 0.9689(3) 0.16356(13) 0.0284(2) 0.0181(8) Uani 1 1 d .
C59 C 0.8952(3) 0.14200(12) -0.0552(3) 0.0185(8) Uani 1 1 d .
C60 C 0.8084(3) 0.16682(14) -0.2396(3) 0.0245(8) Uani 1 1 d .
H60A H 0.7450 0.1428 -0.2372 0.037 Uiso 1 1 calc R
H60B H 0.8674 0.1551 -0.2819 0.037 Uiso 1 1 calc R
H60C H 0.7719 0.1964 -0.2687 0.037 Uiso 1 1 calc R
C61 C 0.9525(3) 0.26136(13) -0.1644(3) 0.0253(8) Uani 1 1 d .
H61A H 0.8756 0.2696 -0.2060 0.038 Uiso 1 1 calc R
H61B H 1.0132 0.2540 -0.2088 0.038 Uiso 1 1 calc R
H61C H 0.9805 0.2883 -0.1205 0.038 Uiso 1 1 calc R
C62 C 1.0886(3) 0.24337(14) 0.0562(3) 0.0295(9) Uani 1 1 d .
H62A H 1.0551 0.2756 0.0584 0.044 Uiso 1 1 calc R
H62B H 1.1605 0.2442 0.0214 0.044 Uiso 1 1 calc R
H62C H 1.1112 0.2315 0.1257 0.044 Uiso 1 1 calc R
C63 C 1.0241(4) 0.13902(14) 0.1258(3) 0.0316(9) Uani 1 1 d .
H63A H 1.0028 0.1567 0.1844 0.047 Uiso 1 1 calc R
H63B H 1.1125 0.1381 0.1290 0.047 Uiso 1 1 calc R
H63C H 0.9928 0.1064 0.1269 0.047 Uiso 1 1 calc R
C64 C 0.8722(3) 0.08913(12) -0.0723(3) 0.0295(9) Uani 1 1 d .
H64A H 0.9003 0.0717 -0.0095 0.044 Uiso 1 1 calc R
H64B H 0.9163 0.0779 -0.1266 0.044 Uiso 1 1 calc R
H64C H 0.7852 0.0836 -0.0920 0.044 Uiso 1 1 calc R
C65 C 0.6397(3) 0.28934(12) -0.0825(3) 0.0144(8) Uani 1 1 d .
H2A H 0.6228 0.2768 -0.0195 0.017 Uiso 1 1 calc R
C66 C 0.6945(3) 0.33451(12) -0.0830(3) 0.0137(7) Uani 1 1 d .
C67 C 0.7123(3) 0.35115(13) -0.1791(3) 0.0176(8) Uani 1 1 d .
H67 H 0.7468 0.3819 -0.1842 0.021 Uiso 1 1 calc R
C68 C 0.6817(3) 0.32467(13) -0.2672(3) 0.0206(8) Uani 1 1 d .
H68 H 0.6954 0.3377 -0.3306 0.025 Uiso 1 1 calc R
C69 C 0.6314(3) 0.27952(14) -0.2643(3) 0.0195(9) Uani 1 1 d .
H69 H 0.6130 0.2610 -0.3244 0.023 Uiso 1 1 calc R
C70 C 0.6088(3) 0.26213(14) -0.1705(3) 0.0189(9) Uani 1 1 d .
H70 H 0.5724 0.2317 -0.1664 0.023 Uiso 1 1 calc R
C71 C 0.8312(3) 0.29387(13) 0.1180(3) 0.0168(8) Uani 1 1 d .
H2B H 0.8559 0.2855 0.0547 0.020 Uiso 1 1 calc R
C72 C 0.7529(3) 0.33305(12) 0.1213(3) 0.0136(8) Uani 1 1 d .
C73 C 0.7231(3) 0.34346(12) 0.2174(3) 0.0180(8) Uani 1 1 d .
H73 H 0.6721 0.3700 0.2244 0.022 Uiso 1 1 calc R
C74 C 0.7647(3) 0.31674(13) 0.3031(3) 0.0186(8) Uani 1 1 d .
H74 H 0.7406 0.3252 0.3665 0.022 Uiso 1 1 calc R
C75 C 0.8407(3) 0.27807(14) 0.2980(3) 0.0207(8) Uani 1 1 d .
H75 H 0.8691 0.2599 0.3568 0.025 Uiso 1 1 calc R
C76 C 0.8741(3) 0.26675(14) 0.2036(3) 0.0202(10) Uani 1 1 d .
H76 H 0.9264 0.2405 0.1975 0.024 Uiso 1 1 calc R
C77 C 0.8423(3) 0.40079(12) 0.0240(2) 0.0137(7) Uani 1 1 d .
C78 C 0.9404(3) 0.39068(12) -0.0260(3) 0.0143(7) Uani 1 1 d .
H78 H 0.9370 0.3631 -0.0677 0.017 Uiso 1 1 calc R
C79 C 1.0441(3) 0.41928(13) -0.0177(3) 0.0197(9) Uani 1 1 d .
H79 H 1.1093 0.4110 -0.0534 0.024 Uiso 1 1 calc R
C80 C 1.0518(3) 0.45950(13) 0.0421(3) 0.0166(8) Uani 1 1 d .
H80 H 1.1210 0.4795 0.0465 0.020 Uiso 1 1 calc R
C81 C 0.9575(3) 0.47048(12) 0.0961(3) 0.0213(8) Uani 1 1 d .
H81 H 0.9629 0.4977 0.1391 0.026 Uiso 1 1 calc R
C82 C 0.8555(3) 0.44169(16) 0.0870(2) 0.0163(7) Uani 1 1 d .
H82 H 0.7918 0.4497 0.1246 0.020 Uiso 1 1 calc R
C83 C 0.5991(3) 0.40016(12) 0.0204(3) 0.0129(7) Uani 1 1 d .
C84 C 0.5884(3) 0.44413(14) -0.0320(3) 0.0159(9) Uani 1 1 d .
H84 H 0.6546 0.4549 -0.0638 0.019 Uiso 1 1 calc R
C85 C 0.4857(3) 0.47192(13) -0.0386(3) 0.0197(8) Uani 1 1 d .
H85 H 0.4824 0.5013 -0.0745 0.024 Uiso 1 1 calc R
C86 C 0.3879(3) 0.45750(13) 0.0063(3) 0.0194(9) Uani 1 1 d .
H86 H 0.3177 0.4770 0.0026 0.023 Uiso 1 1 calc R
C87 C 0.3928(3) 0.41442(13) 0.0569(3) 0.0189(8) Uani 1 1 d .
H87 H 0.3255 0.4038 0.0875 0.023 Uiso 1 1 calc R
C88 C 0.4978(3) 0.38642(12) 0.0630(2) 0.0153(7) Uani 1 1 d .
H88 H 0.4995 0.3568 0.0977 0.018 Uiso 1 1 calc R
B1 B 0.2678(3) 0.27812(15) 0.5111(3) 0.0140(8) Uani 1 1 d .
B2 B 0.7209(3) 0.36725(15) 0.0204(2) 0.0145(9) Uani 1 1 d .

loop_
_atom_site_aniso_label
_atom_site_aniso_U_11
_atom_site_aniso_U_22
_atom_site_aniso_U_33
_atom_site_aniso_U_23
_atom_site_aniso_U_13
_atom_site_aniso_U_12
Tb1 0.01346(7) 0.01050(8) 0.01366(8) -0.00065(6) 0.00167(5) 0.00019(6)
Tb2 0.01256(6) 0.01011(8) 0.01348(8) -0.00072(6) 0.00233(5) 0.00025(6)
C1 0.0204(18) 0.0153(19) 0.0214(19) -0.0045(14) 0.0052(15) -0.0049(14)
C1S 0.030(2) 0.040(3) 0.058(3) 0.008(2) -0.001(2) 0.0031(18)
C2 0.0155(17) 0.0130(18) 0.0189(18) 0.0009(14) 0.0034(15) -0.0045(14)
C2S 0.020(2) 0.029(2) 0.038(2) 0.0011(18) -0.0012(17) -0.0072(17)
C3 0.0171(16) 0.012(2) 0.0198(17) -0.0031(14) 0.0068(13) -0.0077(14)
C3S 0.026(2) 0.039(3) 0.029(2) 0.0068(18) 0.0036(17) -0.0125(18)
C4 0.0174(17) 0.0138(18) 0.0210(18) 0.0057(14) 0.0025(14) -0.0028(14)
C4S 0.040(3) 0.032(2) 0.047(3) 0.009(2) -0.005(2) -0.016(2)
C5 0.0178(17) 0.0139(18) 0.0227(18) 0.0021(14) 0.0058(15) -0.0021(13)
C5S 0.031(2) 0.022(2) 0.077(3) -0.004(2) -0.006(2) -0.0020(18)
C6 0.0202(19) 0.032(2) 0.029(2) -0.0106(16) 0.0040(16) -0.0124(16)
C6S 0.024(2) 0.044(3) 0.061(3) -0.022(2) 0.012(2) -0.009(2)
C7 0.0147(15) 0.032(2) 0.0306(19) 0.0019(19) 0.0026(14) 0.001(2)
C7S 0.025(2) 0.041(3) 0.025(2) -0.0059(18) 0.0054(17) -0.0130(18)
C8 0.027(2) 0.017(2) 0.026(2) -0.0014(16) 0.0077(16) -0.0049(15)
C8S 0.035(3) 0.046(3) 0.124(5) 0.042(3) -0.016(3) -0.012(2)
C9 0.032(2) 0.024(2) 0.0168(19) 0.0031(15) 0.0009(15) -0.0009(16)
C9S 0.0158(19) 0.021(2) 0.063(3) 0.017(2) -0.0072(19) 0.0034(15)
C10 0.029(2) 0.0149(19) 0.038(2) 0.0047(16) 0.0100(18) -0.0009(15)
C10S 0.027(2) 0.025(2) 0.064(3) -0.015(2) -0.012(2) 0.0138(18)
C11 0.0144(17) 0.0143(18) 0.0196(18) -0.0017(14) 0.0057(14) 0.0024(13)
C11S 0.027(2) 0.052(3) 0.039(2) -0.004(2) 0.0062(18) 0.008(2)
C12 0.0187(18) 0.0101(17) 0.0238(19) -0.0033(14) 0.0048(15) 0.0036(13)
C12S 0.023(2) 0.029(2) 0.056(3) 0.003(2) 0.0118(19) -0.0009(17)
C13 0.0164(17) 0.024(2) 0.0212(19) -0.0015(17) -0.0007(15) 0.0079(15)
C13S 0.024(2) 0.024(2) 0.043(2) -0.0059(17) -0.0013(17) 0.0047(16)
C14 0.0121(15) 0.0175(19) 0.0240(18) -0.0053(16) 0.0014(13) 0.0003(16)
C14S 0.026(2) 0.034(3) 0.040(3) 0.008(2) 0.0035(19) 0.0072(18)
C15 0.0175(17) 0.016(2) 0.0190(18) -0.0035(14) 0.0063(14) 0.0046(13)
C16 0.0217(18) 0.019(2) 0.0184(19) -0.0060(15) 0.0049(14) 0.0003(14)
C17 0.030(2) 0.0139(18) 0.0286(19) -0.0023(14) 0.0078(16) 0.0005(15)
C18 0.030(2) 0.031(2) 0.028(2) -0.0002(17) -0.0054(17) 0.0054(17)
C19 0.0182(19) 0.032(2) 0.036(2) -0.0137(17) -0.0008(17) -0.0026(16)
C20 0.0236(19) 0.0167(19) 0.027(2) -0.0032(15) 0.0104(15) -0.0037(14)
C21 0.0147(17) 0.015(2) 0.0134(19) -0.0017(14) 0.0012(14) -0.0019(13)
C22 0.0239(19) 0.014(2) 0.017(2) 0.0004(15) -0.0005(16) -0.0002(15)
C23 0.028(2) 0.014(2) 0.024(2) 0.0046(18) -0.0075(18) -0.0082(16)
C24 0.033(2) 0.020(2) 0.0126(19) -0.0014(15) 0.0037(16) -0.0088(16)
C25 0.0165(19) 0.015(2) 0.018(2) -0.0042(14) 0.0008(16) -0.0034(15)
C26 0.0148(17) 0.0123(19) 0.0144(19) 0.0010(14) 0.0014(15) -0.0058(14)
C27 0.0172(17) 0.0141(19) 0.0107(18) 0.0001(14) -0.0003(14) 0.0026(14)
C28 0.0111(17) 0.016(2) 0.016(2) 0.0013(15) 0.0019(14) 0.0044(14)
C29 0.0185(18) 0.0161(19) 0.0173(19) 0.0033(14) 0.0029(15) 0.0043(14)
C30 0.0247(19) 0.025(2) 0.0128(18) 0.0062(15) 0.0002(15) 0.0098(15)
C31 0.0183(18) 0.021(2) 0.022(2) -0.0074(17) -0.0047(16) 0.0055(15)
C32 0.024(2) 0.011(2) 0.017(2) -0.0006(15) 0.0036(16) 0.0024(15)
C33 0.0169(17) 0.0111(18) 0.0154(18) 0.0056(13) 0.0026(14) 0.0043(13)
C34 0.0164(15) 0.0185(19) 0.0159(15) 0.0044(18) 0.0066(12) -0.0005(17)
C35 0.0190(18) 0.0136(19) 0.0189(18) -0.0017(14) 0.0004(14) -0.0002(14)
C36 0.0191(19) 0.019(2) 0.019(2) 0.0054(16) -0.0030(16) -0.0080(15)
C37 0.0142(16) 0.023(2) 0.0146(17) 0.0052(14) 0.0029(13) 0.0029(13)
C38 0.0232(18) 0.0131(18) 0.0143(18) 0.0006(14) -0.0009(14) 0.0007(14)
C39 0.0155(17) 0.016(2) 0.0123(19) -0.0025(14) -0.0013(14) -0.0013(14)
C40 0.0211(18) 0.0149(19) 0.0138(17) 0.0016(13) 0.0055(14) -0.0013(14)
C41 0.0194(19) 0.022(2) 0.0157(19) -0.0024(15) 0.0053(15) -0.0032(15)
C42 0.0153(18) 0.0182(19) 0.0194(19) -0.0056(14) 0.0025(15) 0.0062(13)
C43 0.0200(18) 0.016(2) 0.027(2) 0.0038(15) -0.0041(15) 0.0017(14)
C44 0.0155(15) 0.019(2) 0.0218(17) 0.0006(18) 0.0035(13) -0.0012(17)
C45 0.0181(17) 0.0154(18) 0.0174(17) 0.0008(14) 0.0063(14) -0.0047(14)
C46 0.0177(16) 0.013(2) 0.0260(17) 0.0019(16) 0.0086(13) 0.0024(16)
C47 0.0159(19) 0.0150(18) 0.021(2) 0.0033(15) 0.0047(15) -0.0019(14)
C48 0.0144(17) 0.0176(19) 0.0213(19) 0.0018(14) 0.0033(15) -0.0077(14)
C49 0.0207(18) 0.0125(18) 0.0181(17) 0.0022(13) 0.0029(14) -0.0015(14)
C50 0.031(2) 0.023(2) 0.0172(19) -0.0022(16) 0.0040(15) -0.0037(16)
C51 0.0248(19) 0.019(2) 0.035(2) 0.0027(16) 0.0170(17) 0.0044(15)
C52 0.0170(16) 0.030(2) 0.041(2) 0.012(2) 0.0017(15) -0.004(2)
C53 0.029(2) 0.026(2) 0.026(2) -0.0055(15) 0.0013(17) -0.0092(16)
C54 0.036(2) 0.0129(19) 0.027(2) 0.0012(15) 0.0067(17) 0.0010(16)
C55 0.0184(17) 0.0122(18) 0.0151(17) -0.0048(13) 0.0054(14) 0.0016(13)
C56 0.0155(16) 0.009(2) 0.0197(18) -0.0037(13) 0.0092(14) 0.0005(12)
C57 0.0118(15) 0.0241(19) 0.0231(16) -0.0072(18) 0.0047(13) 0.0047(18)
C58 0.0173(18) 0.018(2) 0.0194(18) 0.0000(16) 0.0053(14) 0.0081(15)
C59 0.0186(18) 0.0156(19) 0.0229(19) -0.0032(14) 0.0085(15) 0.0044(14)
C60 0.0275(19) 0.028(2) 0.0193(19) -0.0040(16) 0.0072(15) -0.0003(16)
C61 0.024(2) 0.020(2) 0.034(2) -0.0009(16) 0.0114(17) 0.0033(15)
C62 0.0141(18) 0.039(3) 0.035(2) -0.0149(18) 0.0025(17) -0.0034(17)
C63 0.029(2) 0.036(2) 0.029(2) 0.0069(18) -0.0002(17) 0.0128(18)
C64 0.036(2) 0.016(2) 0.040(2) -0.0022(16) 0.0155(18) 0.0012(16)
C65 0.0124(16) 0.0149(19) 0.0159(19) 0.0037(14) 0.0022(14) 0.0046(13)
C66 0.0107(16) 0.0144(19) 0.0155(19) 0.0027(14) 0.0006(14) 0.0035(13)
C67 0.0208(18) 0.0116(19) 0.020(2) 0.0005(14) 0.0005(15) -0.0016(14)
C68 0.0217(19) 0.025(2) 0.0144(19) 0.0015(15) 0.0014(15) 0.0061(15)
C69 0.0241(19) 0.022(2) 0.012(2) -0.0054(17) 0.0007(15) 0.0031(16)
C70 0.0148(18) 0.014(2) 0.026(2) -0.0044(16) -0.0031(16) 0.0013(14)
C71 0.0173(18) 0.016(2) 0.017(2) -0.0077(15) 0.0016(15) -0.0048(14)
C72 0.0175(19) 0.0075(19) 0.015(2) -0.0034(14) -0.0007(15) -0.0045(14)
C73 0.023(2) 0.0100(19) 0.022(2) 0.0003(14) 0.0055(16) -0.0022(14)
C74 0.0199(19) 0.025(2) 0.0110(18) -0.0011(14) 0.0012(15) -0.0067(15)
C75 0.027(2) 0.025(2) 0.0099(19) 0.0049(16) -0.0003(15) -0.0037(16)
C76 0.0151(19) 0.013(2) 0.031(3) 0.0017(18) -0.0016(17) -0.0004(15)
C77 0.0153(16) 0.0115(18) 0.0133(17) 0.0048(13) -0.0011(13) 0.0010(13)
C78 0.0199(18) 0.0122(18) 0.0110(18) -0.0023(13) 0.0027(14) 0.0011(13)
C79 0.0179(18) 0.026(2) 0.0157(19) 0.0065(15) 0.0046(14) 0.0023(14)
C80 0.0129(17) 0.0159(19) 0.021(2) 0.0046(15) 0.0019(15) -0.0033(14)
C81 0.0223(18) 0.0152(19) 0.0246(19) -0.0011(14) -0.0031(15) -0.0007(14)
C82 0.0144(14) 0.015(2) 0.0199(16) -0.0041(16) 0.0040(12) 0.0019(15)
C83 0.0166(17) 0.0132(19) 0.0082(18) -0.0013(13) -0.0008(13) -0.0007(13)
C84 0.0164(16) 0.013(2) 0.0190(17) 0.0020(15) 0.0035(13) -0.0015(15)
C85 0.0229(19) 0.0114(19) 0.024(2) 0.0042(15) 0.0023(15) 0.0004(15)
C86 0.0144(18) 0.0218(19) 0.022(2) -0.0023(15) 0.0015(15) 0.0060(14)
C87 0.0157(18) 0.026(2) 0.0164(18) -0.0046(15) 0.0059(14) -0.0010(14)
C88 0.0208(17) 0.0118(18) 0.0135(17) -0.0003(13) 0.0027(14) 0.0010(13)
B1 0.016(2) 0.012(2) 0.014(2) -0.0025(14) 0.0035(16) 0.0004(14)
B2 0.019(2) 0.012(2) 0.013(2) -0.0002(14) 0.0035(17) -0.0009(14)

loop_
_atom_type_symbol
_atom_type_description
_atom_type_scat_dispersion_real
_atom_type_scat_dispersion_imag
_atom_type_scat_source
C C 0.0033 0.0016 'International Tables Vol C Tables 4.2.6.8 and 6.1.1.4'
H H 0.0000 0.0000 'International Tables Vol C Tables 4.2.6.8 and 6.1.1.4'
B B 0.0013 0.0007 'International Tables Vol C Tables 4.2.6.8 and 6.1.1.4'
Tb Tb -0.1723 4.1537 'International Tables Vol C Tables 4.2.6.8 and 6.1.1.4'

loop_
_geom_angle_atom_site_label_1
_geom_angle_atom_site_label_2
_geom_angle_atom_site_label_3
_geom_angle
C11 Tb1 C4 135.76(10)
C11 Tb1 C12 30.98(10)
C4 Tb1 C12 107.47(10)
C11 Tb1 C5 106.26(10)
C4 Tb1 C5 31.03(10)
C12 Tb1 C5 82.23(10)
C11 Tb1 C1 99.68(10)
C4 Tb1 C1 51.09(10)
C12 Tb1 C1 89.03(10)
C5 Tb1 C1 30.79(10)
C11 Tb1 C13 51.27(10)
C4 Tb1 C13 103.12(11)
C12 Tb1 C13 30.99(10)
C5 Tb1 C13 90.79(11)
C1 Tb1 C13 110.41(10)
C11 Tb1 C3 150.36(10)
C4 Tb1 C3 30.59(10)
C12 Tb1 C3 132.92(10)
C5 Tb1 C3 50.72(10)
C1 Tb1 C3 50.76(10)
C13 Tb1 C3 133.68(11)
C11 Tb1 C15 30.66(10)
C4 Tb1 C15 153.95(10)
C12 Tb1 C15 50.72(10)
C5 Tb1 C15 132.91(10)
C1 Tb1 C15 130.21(10)
C13 Tb1 C15 50.84(10)
C3 Tb1 C15 175.46(10)
C11 Tb1 C2 122.26(10)
C4 Tb1 C2 50.69(10)
C12 Tb1 C2 119.13(10)
C5 Tb1 C2 50.59(10)
C1 Tb1 C2 30.61(10)
C13 Tb1 C2 139.92(10)
C3 Tb1 C2 30.62(9)
C15 Tb1 C2 147.40(10)
C11 Tb1 C14 50.54(10)
C4 Tb1 C14 126.95(10)
C12 Tb1 C14 50.46(11)
C5 Tb1 C14 121.14(11)
C1 Tb1 C14 138.88(11)
C13 Tb1 C14 30.55(11)
C3 Tb1 C14 152.83(10)
C15 Tb1 C14 30.45(10)
C2 Tb1 C14 169.47(10)
C11 Tb1 C21 119.04(10)
C4 Tb1 C21 98.59(10)
C12 Tb1 C21 127.60(10)
C5 Tb1 C21 129.16(10)
C1 Tb1 C21 140.69(10)
C13 Tb1 C21 99.69(10)
C3 Tb1 C21 90.15(10)
C15 Tb1 C21 88.40(10)
C2 Tb1 C21 112.66(10)
C14 Tb1 C21 77.46(10)
C11 Tb1 C27 98.71(10)
C4 Tb1 C27 117.52(10)
C12 Tb1 C27 129.53(10)
C5 Tb1 C27 128.33(10)
C1 Tb1 C27 101.53(10)
C13 Tb1 C27 138.57(11)
C3 Tb1 C27 87.06(10)
C15 Tb1 C27 88.40(10)
C2 Tb1 C27 77.79(10)
C14 Tb1 C27 109.77(11)
C21 Tb1 C27 68.01(11)
C55 Tb2 C49 105.52(10)
C55 Tb2 C45 135.11(11)
C49 Tb2 C45 30.96(10)
C55 Tb2 C48 98.57(10)
C49 Tb2 C48 31.04(10)
C45 Tb2 C48 51.25(10)
C55 Tb2 C59 30.85(10)
C49 Tb2 C59 81.77(11)
C45 Tb2 C59 107.18(11)
C48 Tb2 C59 88.34(11)
C55 Tb2 C58 51.20(10)
C49 Tb2 C58 90.49(11)
C45 Tb2 C58 103.22(10)
C48 Tb2 C58 109.94(10)
C59 Tb2 C58 30.90(10)
C55 Tb2 C56 31.17(9)
C49 Tb2 C56 132.82(10)
C45 Tb2 C56 154.33(10)
C48 Tb2 C56 129.55(10)
C59 Tb2 C56 51.10(10)
C58 Tb2 C56 51.14(10)
C55 Tb2 C46 149.39(10)
C49 Tb2 C46 50.88(11)
C45 Tb2 C46 30.77(10)
C48 Tb2 C46 50.93(11)
C59 Tb2 C46 132.59(12)
C58 Tb2 C46 133.98(11)
C56 Tb2 C46 174.88(11)
C55 Tb2 C57 50.94(10)
C49 Tb2 C57 121.06(11)
C45 Tb2 C57 127.26(10)
C48 Tb2 C57 138.55(12)
C59 Tb2 C57 50.74(11)
C58 Tb2 C57 30.78(11)
C56 Tb2 C57 30.68(9)
C46 Tb2 C57 153.42(9)
C55 Tb2 C47 121.24(11)
C49 Tb2 C47 50.58(10)
C45 Tb2 C47 50.64(10)
C48 Tb2 C47 30.54(10)
C59 Tb2 C47 118.39(11)
C58 Tb2 C47 139.44(11)
C56 Tb2 C47 146.69(10)
C46 Tb2 C47 30.57(10)
C57 Tb2 C47 169.06(11)
C55 Tb2 C65 100.49(10)
C49 Tb2 C65 128.46(10)
C45 Tb2 C65 116.45(10)
C48 Tb2 C65 102.10(10)
C59 Tb2 C65 131.25(10)
C58 Tb2 C65 139.28(10)
C56 Tb2 C65 89.07(10)
C46 Tb2 C65 85.92(11)
C57 Tb2 C65 109.96(11)
C47 Tb2 C65 77.88(10)
C55 Tb2 C71 120.48(10)
C49 Tb2 C71 127.80(10)
C45 Tb2 C71 97.47(10)
C48 Tb2 C71 140.62(10)
C59 Tb2 C71 127.64(10)
C58 Tb2 C71 99.33(11)
C56 Tb2 C71 89.31(10)
C46 Tb2 C71 89.78(11)
C57 Tb2 C71 77.47(11)
C47 Tb2 C71 113.05(11)
C65 Tb2 C71 68.02(12)
C5 C1 C2 107.7(3)
C5 C1 C6 126.8(3)
C2 C1 C6 125.1(3)
C5 C1 Tb1 74.01(18)
C2 C1 Tb1 75.60(18)
C6 C1 Tb1 121.8(2)
C2S C1S H1SA 109.5
C2S C1S H1SB 109.5
H1SA C1S H1SB 109.5
C2S C1S H1SC 109.5
H1SA C1S H1SC 109.5
H1SB C1S H1SC 109.5
C1 C2 C3 108.0(3)
C1 C2 C7 125.2(3)
C3 C2 C7 125.3(3)
C1 C2 Tb1 73.79(18)
C3 C2 Tb1 74.14(18)
C7 C2 Tb1 128.9(2)
C7S C2S C3S 118.1(4)
C7S C2S C1S 121.4(4)
C3S C2S C1S 120.5(4)
C4 C3 C2 108.1(3)
C4 C3 C8 126.7(3)
C2 C3 C8 124.6(3)
C4 C3 Tb1 73.34(18)
C2 C3 Tb1 75.24(18)
C8 C3 Tb1 124.8(2)
C4S C3S C2S 121.0(4)
C4S C3S H3S 119.5
C2S C3S H3S 119.5
C3 C4 C5 108.1(3)
C3 C4 C9 127.0(3)
C5 C4 C9 124.2(3)
C3 C4 Tb1 76.07(18)
C5 C4 Tb1 74.89(18)
C9 C4 Tb1 123.0(2)
C3S C4S C5S 121.0(4)
C3S C4S H4S 119.5
C5S C4S H4S 119.5
C1 C5 C4 108.1(3)
C1 C5 C10 127.0(3)
C4 C5 C10 122.9(3)
C1 C5 Tb1 75.20(19)
C4 C5 Tb1 74.08(18)
C10 C5 Tb1 129.2(2)
C6S C5S C4S 119.3(4)
C6S C5S H5S 120.4
C4S C5S H5S 120.4
C1 C6 H6A 109.5
C1 C6 H6B 109.5
H6A C6 H6B 109.5
C1 C6 H6C 109.5
H6A C6 H6C 109.5
H6B C6 H6C 109.5
C5S C6S C7S 119.2(4)
C5S C6S H6S 120.4
C7S C6S H6S 120.4
C2 C7 H7A 109.5
C2 C7 H7B 109.5
H7A C7 H7B 109.5
C2 C7 H7C 109.5
H7A C7 H7C 109.5
H7B C7 H7C 109.5
C2S C7S C6S 121.4(4)
C2S C7S H7S 119.3
C6S C7S H7S 119.3
C3 C8 H8A 109.5
C3 C8 H8B 109.5
H8A C8 H8B 109.5
C3 C8 H8C 109.5
H8A C8 H8C 109.5
H8B C8 H8C 109.5
C9S C8S H8SA 109.5
C9S C8S H8SB 109.5
H8SA C8S H8SB 109.5
C9S C8S H8SC 109.5
H8SA C8S H8SC 109.5
H8SB C8S H8SC 109.5
C4 C9 H9A 109.5
C4 C9 H9B 109.5
H9A C9 H9B 109.5
C4 C9 H9C 109.5
H9A C9 H9C 109.5
H9B C9 H9C 109.5
C10S C9S C14S 118.3(4)
C10S C9S C8S 121.4(4)
C14S C9S C8S 120.3(5)
C5 C10 H10A 109.5
C5 C10 H10B 109.5
H10A C10 H10B 109.5
C5 C10 H10C 109.5
H10A C10 H10C 109.5
H10B C10 H10C 109.5
C9S C10S C11S 121.8(4)
C9S C10S H10S 119.1
C11S C10S H10S 119.1
C15 C11 C12 108.5(3)
C15 C11 C16 126.5(3)
C12 C11 C16 124.3(3)
C15 C11 Tb1 76.9(2)
C12 C11 Tb1 75.51(19)
C16 C11 Tb1 121.1(2)
C10S C11S C12S 120.3(4)
C10S C11S H11S 119.8
C12S C11S H11S 119.8
C11 C12 C13 108.1(3)
C11 C12 C17 123.8(3)
C13 C12 C17 126.2(3)
C11 C12 Tb1 73.51(18)
C13 C12 Tb1 75.29(19)
C17 C12 Tb1 129.8(2)
C13S C12S C11S 119.8(4)
C13S C12S H12S 120.1
C11S C12S H12S 120.1
C14 C13 C12 106.9(3)
C14 C13 C18 125.5(3)
C12 C13 C18 127.0(3)
C14 C13 Tb1 75.60(17)
C12 C13 Tb1 73.72(18)
C18 C13 Tb1 122.7(2)
C12S C13S C14S 119.6(4)
C12S C13S H13S 120.2
C14S C13S H13S 120.2
C15 C14 C13 108.8(3)
C15 C14 C19 124.1(3)
C13 C14 C19 126.0(3)
C15 C14 Tb1 74.32(18)
C13 C14 Tb1 73.85(18)
C19 C14 Tb1 127.4(2)
C13S C14S C9S 120.2(4)
C13S C14S H14S 119.9
C9S C14S H14S 119.9
C11 C15 C14 107.5(3)
C11 C15 C20 126.6(3)
C14 C15 C20 125.1(3)
C11 C15 Tb1 72.4(2)
C14 C15 Tb1 75.24(19)
C20 C15 Tb1 125.5(2)
C11 C16 H16A 109.5
C11 C16 H16B 109.5
H16A C16 H16B 109.5
C11 C16 H16C 109.5
H16A C16 H16C 109.5
H16B C16 H16C 109.5
C12 C17 H17A 109.5
C12 C17 H17B 109.5
H17A C17 H17B 109.5
C12 C17 H17C 109.5
H17A C17 H17C 109.5
H17B C17 H17C 109.5
C13 C18 H18A 109.5
C13 C18 H18B 109.5
H18A C18 H18B 109.5
C13 C18 H18C 109.5
H18A C18 H18C 109.5
H18B C18 H18C 109.5
C14 C19 H19A 109.5
C14 C19 H19B 109.5
H19A C19 H19B 109.5
C14 C19 H19C 109.5
H19A C19 H19C 109.5
H19B C19 H19C 109.5
C15 C20 H20A 109.5
C15 C20 H20B 109.5
H20A C20 H20B 109.5
C15 C20 H20C 109.5
H20A C20 H20C 109.5
H20B C20 H20C 109.5
C22 C21 C26 123.6(3)
C22 C21 Tb1 88.2(2)
C26 C21 Tb1 121.6(2)
C22 C21 H1B 118.2
C26 C21 H1B 118.2
Tb1 C21 H1B 58.5
C23 C22 C21 119.1(3)
C23 C22 H22 120.4
C21 C22 H22 120.4
C24 C23 C22 119.4(4)
C24 C23 H23 120.3
C22 C23 H23 120.3
C23 C24 C25 120.5(4)
C23 C24 H24 119.7
C25 C24 H24 119.7
C26 C25 C24 121.8(3)
C26 C25 H25 119.1
C24 C25 H25 119.1
C25 C26 C21 115.6(3)
C25 C26 B1 123.8(3)
C21 C26 B1 119.9(3)
C32 C27 C28 122.8(3)
C32 C27 Tb1 88.8(2)
C28 C27 Tb1 123.3(2)
C32 C27 H1A 118.6
C28 C27 H1A 118.6
Tb1 C27 H1A 56.5
C29 C28 C27 114.9(3)
C29 C28 B1 123.4(3)
C27 C28 B1 121.3(3)
C30 C29 C28 122.4(3)
C30 C29 H29 118.8
C28 C29 H29 118.8
C31 C30 C29 120.7(3)
C31 C30 H30 119.6
C29 C30 H30 119.6
C32 C31 C30 118.8(3)
C32 C31 H31 120.6
C30 C31 H31 120.6
C31 C32 C27 120.3(4)
C31 C32 H32 119.9
C27 C32 H32 119.9
C38 C33 C34 115.6(3)
C38 C33 B1 125.0(3)
C34 C33 B1 119.2(3)
C35 C34 C33 122.1(3)
C35 C34 H34 118.9
C33 C34 H34 118.9
C36 C35 C34 120.4(3)
C36 C35 H35 119.8
C34 C35 H35 119.8
C35 C36 C37 119.2(3)
C35 C36 H36 120.4
C37 C36 H36 120.4
C38 C37 C36 119.8(3)
C38 C37 H37 120.1
C36 C37 H37 120.1
C37 C38 C33 122.8(3)
C37 C38 H38 118.6
C33 C38 H38 118.6
C44 C39 C40 115.6(3)
C44 C39 B1 120.4(3)
C40 C39 B1 123.9(3)
C41 C40 C39 122.3(3)
C41 C40 H40 118.9
C39 C40 H40 118.9
C42 C41 C40 120.4(3)
C42 C41 H41 119.8
C40 C41 H41 119.8
C41 C42 C43 119.4(3)
C41 C42 H42 120.3
C43 C42 H42 120.3
C42 C43 C44 119.2(4)
C42 C43 H43 120.4
C44 C43 H43 120.4
C43 C44 C39 123.1(3)
C43 C44 H44 118.4
C39 C44 H44 118.4
C49 C45 C46 108.1(3)
C49 C45 C50 124.2(3)
C46 C45 C50 126.9(3)
C49 C45 Tb2 74.38(18)
C46 C45 Tb2 76.11(18)
C50 C45 Tb2 123.3(2)
C45 C46 C47 107.5(3)
C45 C46 C51 126.2(3)
C47 C46 C51 125.6(3)
C45 C46 Tb2 73.12(18)
C47 C46 Tb2 75.2(2)
C51 C46 Tb2 124.7(2)
C48 C47 C46 108.6(3)
C48 C47 C52 126.2(3)
C46 C47 C52 123.9(4)
C48 C47 Tb2 73.2(2)
C46 C47 Tb2 74.27(19)
C52 C47 Tb2 129.0(2)
C47 C48 C49 107.5(3)
C47 C48 C53 124.7(3)
C49 C48 C53 127.2(3)
C47 C48 Tb2 76.24(19)
C49 C48 Tb2 73.91(18)
C53 C48 Tb2 122.9(2)
C45 C49 C48 108.3(3)
C45 C49 C54 122.6(3)
C48 C49 C54 127.1(3)
C45 C49 Tb2 74.65(18)
C48 C49 Tb2 75.04(18)
C54 C49 Tb2 129.4(2)
C45 C50 H50A 109.5
C45 C50 H50B 109.5
H50A C50 H50B 109.5
C45 C50 H50C 109.5
H50A C50 H50C 109.5
H50B C50 H50C 109.5
C46 C51 H51A 109.5
C46 C51 H51B 109.5
H51A C51 H51B 109.5
C46 C51 H51C 109.5
H51A C51 H51C 109.5
H51B C51 H51C 109.5
C47 C52 H52A 109.5
C47 C52 H52B 109.5
H52A C52 H52B 109.5
C47 C52 H52C 109.5
H52A C52 H52C 109.5
H52B C52 H52C 109.5
C48 C53 H53A 109.5
C48 C53 H53B 109.5
H53A C53 H53B 109.5
C48 C53 H53C 109.5
H53A C53 H53C 109.5
H53B C53 H53C 109.5
C49 C54 H54A 109.5
C49 C54 H54B 109.5
H54A C54 H54B 109.5
C49 C54 H54C 109.5
H54A C54 H54C 109.5
H54B C54 H54C 109.5
C59 C55 C56 108.5(3)
C59 C55 C60 125.6(3)
C56 C55 C60 125.2(3)
C59 C55 Tb2 75.50(19)
C56 C55 Tb2 76.06(19)
C60 C55 Tb2 122.5(2)
C57 C56 C55 107.1(3)
C57 C56 C61 125.4(3)
C55 C56 C61 126.7(3)
C57 C56 Tb2 75.20(18)
C55 C56 Tb2 72.77(19)
C61 C56 Tb2 125.6(2)
C56 C57 C58 108.4(3)
C56 C57 C62 124.9(4)
C58 C57 C62 125.7(3)
C56 C57 Tb2 74.12(17)
C58 C57 Tb2 73.48(19)
C62 C57 Tb2 127.2(2)
C59 C58 C57 107.7(3)
C59 C58 C63 126.5(3)
C57 C58 C63 125.4(3)
C59 C58 Tb2 74.40(19)
C57 C58 Tb2 75.73(18)
C63 C58 Tb2 121.8(2)
C55 C59 C58 108.2(3)
C55 C59 C64 123.1(3)
C58 C59 C64 126.9(3)
C55 C59 Tb2 73.65(18)
C58 C59 Tb2 74.70(19)
C64 C59 Tb2 129.8(2)
C55 C60 H60A 109.5
C55 C60 H60B 109.5
H60A C60 H60B 109.5
C55 C60 H60C 109.5
H60A C60 H60C 109.5
H60B C60 H60C 109.5
C56 C61 H61A 109.5
C56 C61 H61B 109.5
H61A C61 H61B 109.5
C56 C61 H61C 109.5
H61A C61 H61C 109.5
H61B C61 H61C 109.5
C57 C62 H62A 109.5
C57 C62 H62B 109.5
H62A C62 H62B 109.5
C57 C62 H62C 109.5
H62A C62 H62C 109.5
H62B C62 H62C 109.5
C58 C63 H63A 109.5
C58 C63 H63B 109.5
H63A C63 H63B 109.5
C58 C63 H63C 109.5
H63A C63 H63C 109.5
H63B C63 H63C 109.5
C59 C64 H64A 109.5
C59 C64 H64B 109.5
H64A C64 H64B 109.5
C59 C64 H64C 109.5
H64A C64 H64C 109.5
H64B C64 H64C 109.5
C70 C65 C66 122.9(3)
C70 C65 Tb2 88.9(2)
C66 C65 Tb2 123.7(2)
C70 C65 H2A 118.5
C66 C65 H2A 118.5
Tb2 C65 H2A 56.0
C67 C66 C65 115.0(3)
C67 C66 B2 122.9(3)
C65 C66 B2 121.7(3)
C68 C67 C66 122.8(3)
C68 C67 H67 118.6
C66 C67 H67 118.6
C67 C68 C69 121.2(3)
C67 C68 H68 119.4
C69 C68 H68 119.4
C68 C69 C70 118.0(3)
C68 C69 H69 121.0
C70 C69 H69 121.0
C69 C70 C65 120.2(4)
C69 C70 H70 119.9
C65 C70 H70 119.9
C76 C71 C72 122.9(4)
C76 C71 Tb2 88.9(2)
C72 C71 Tb2 122.2(2)
C76 C71 H2B 118.5
C72 C71 H2B 118.5
Tb2 C71 H2B 57.4
C73 C72 C71 114.9(3)
C73 C72 B2 124.8(3)
C71 C72 B2 119.6(3)
C74 C73 C72 122.8(3)
C74 C73 H73 118.6
C72 C73 H73 118.6
C75 C74 C73 121.3(3)
C75 C74 H74 119.3
C73 C74 H74 119.3
C74 C75 C76 117.7(3)
C74 C75 H75 121.1
C76 C75 H75 121.1
C75 C76 C71 120.2(4)
C75 C76 H76 119.9
C71 C76 H76 119.9
C78 C77 C82 115.3(3)
C78 C77 B2 124.7(3)
C82 C77 B2 119.9(3)
C77 C78 C79 122.9(3)
C77 C78 H78 118.5
C79 C78 H78 118.5
C80 C79 C78 119.9(4)
C80 C79 H79 120.0
C78 C79 H79 120.0
C79 C80 C81 119.4(3)
C79 C80 H80 120.3
C81 C80 H80 120.3
C80 C81 C82 119.8(3)
C80 C81 H81 120.1
C82 C81 H81 120.1
C81 C82 C77 122.6(3)
C81 C82 H82 118.7
C77 C82 H82 118.7
C88 C83 C84 115.2(3)
C88 C83 B2 124.4(3)
C84 C83 B2 120.2(3)
C85 C84 C83 122.6(3)
C85 C84 H84 118.7
C83 C84 H84 118.7
C86 C85 C84 120.5(4)
C86 C85 H85 119.8
C84 C85 H85 119.8
C85 C86 C87 119.3(4)
C85 C86 H86 120.4
C87 C86 H86 120.4
C86 C87 C88 119.7(4)
C86 C87 H87 120.2
C88 C87 H87 120.2
C83 C88 C87 122.8(3)
C83 C88 H88 118.6
C87 C88 H88 118.6
C28 B1 C39 104.5(2)
C28 B1 C26 110.5(3)
C39 B1 C26 115.0(3)
C28 B1 C33 114.0(3)
C39 B1 C33 110.5(3)
C26 B1 C33 102.7(2)
C83 B2 C77 110.8(3)
C83 B2 C66 105.3(2)
C77 B2 C66 113.3(3)
C83 B2 C72 114.3(3)
C77 B2 C72 103.1(2)
C66 B2 C72 110.3(3)

loop_
_geom_bond_atom_site_label_1
_geom_bond_atom_site_label_2
_geom_bond_distance
Tb1 C11 2.633(3)
Tb1 C4 2.653(3)
Tb1 C12 2.659(3)
Tb1 C5 2.663(3)
Tb1 C1 2.678(3)
Tb1 C13 2.679(3)
Tb1 C3 2.687(3)
Tb1 C15 2.690(3)
Tb1 C2 2.702(3)
Tb1 C14 2.702(3)
Tb1 C21 2.842(3)
Tb1 C27 2.844(3)
Tb2 C55 2.642(3)
Tb2 C49 2.648(3)
Tb2 C45 2.651(3)
Tb2 C48 2.662(3)
Tb2 C59 2.666(3)
Tb2 C58 2.670(3)
Tb2 C56 2.685(3)
Tb2 C46 2.690(3)
Tb2 C57 2.699(3)
Tb2 C47 2.701(4)
Tb2 C65 2.829(3)
Tb2 C71 2.842(3)
C1 C5 1.418(4)
C1 C2 1.420(5)
C1 C6 1.510(4)
C1S C2S 1.500(5)
C1S H1SA 0.9800
C1S H1SB 0.9800
C1S H1SC 0.9800
C2 C3 1.423(4)
C2 C7 1.499(4)
C2S C7S 1.370(5)
C2S C3S 1.395(5)
C3 C4 1.409(5)
C3 C8 1.514(5)
C3S C4S 1.359(5)
C3S H3S 0.9500
C4 C5 1.422(5)
C4 C9 1.500(4)
C4S C5S 1.395(6)
C4S H4S 0.9500
C5 C10 1.504(5)
C5S C6S 1.368(6)
C5S H5S 0.9500
C6 H6A 0.9800
C6 H6B 0.9800
C6 H6C 0.9800
C6S C7S 1.416(6)
C6S H6S 0.9500
C7 H7A 0.9800
C7 H7B 0.9800
C7 H7C 0.9800
C7S H7S 0.9500
C8 H8A 0.9800
C8 H8B 0.9800
C8 H8C 0.9800
C8S C9S 1.528(6)
C8S H8SA 0.9800
C8S H8SB 0.9800
C8S H8SC 0.9800
C9 H9A 0.9800
C9 H9B 0.9800
C9 H9C 0.9800
C9S C10S 1.362(6)
C9S C14S 1.409(6)
C10 H10A 0.9800
C10 H10B 0.9800
C10 H10C 0.9800
C10S C11S 1.364(6)
C10S H10S 0.9500
C11 C15 1.408(4)
C11 C12 1.413(5)
C11 C16 1.513(5)
C11S C12S 1.380(6)
C11S H11S 0.9500
C12 C13 1.426(5)
C12 C17 1.505(4)
C12S C13S 1.379(6)
C12S H12S 0.9500
C13 C14 1.418(5)
C13 C18 1.497(5)
C13S C14S 1.390(6)
C13S H13S 0.9500
C14 C15 1.416(4)
C14 C19 1.524(5)
C14S H14S 0.9500
C15 C20 1.515(4)
C16 H16A 0.9800
C16 H16B 0.9800
C16 H16C 0.9800
C17 H17A 0.9800
C17 H17B 0.9800
C17 H17C 0.9800
C18 H18A 0.9800
C18 H18B 0.9800
C18 H18C 0.9800
C19 H19A 0.9800
C19 H19B 0.9800
C19 H19C 0.9800
C20 H20A 0.9800
C20 H20B 0.9800
C20 H20C 0.9800
C21 C22 1.396(5)
C21 C26 1.399(5)
C21 H1B 0.9500
C22 C23 1.386(5)
C22 H22 0.9500
C23 C24 1.381(5)
C23 H23 0.9500
C24 C25 1.409(5)
C24 H24 0.9500
C25 C26 1.397(5)
C25 H25 0.9500
C26 B1 1.645(5)
C27 C32 1.399(5)
C27 C28 1.404(5)
C27 H1A 0.9500
C28 C29 1.404(5)
C28 B1 1.637(5)
C29 C30 1.398(5)
C29 H29 0.9500
C30 C31 1.379(5)
C30 H30 0.9500
C31 C32 1.376(5)
C31 H31 0.9500
C32 H32 0.9500
C33 C38 1.401(5)
C33 C34 1.404(5)
C33 B1 1.648(5)
C34 C35 1.393(5)
C34 H34 0.9500
C35 C36 1.374(5)
C35 H35 0.9500
C36 C37 1.393(5)
C36 H36 0.9500
C37 C38 1.385(5)
C37 H37 0.9500
C38 H38 0.9500
C39 C44 1.401(6)
C39 C40 1.402(5)
C39 B1 1.640(5)
C40 C41 1.390(5)
C40 H40 0.9500
C41 C42 1.386(5)
C41 H41 0.9500
C42 C43 1.389(5)
C42 H42 0.9500
C43 C44 1.396(5)
C43 H43 0.9500
C44 H44 0.9500
C45 C49 1.414(5)
C45 C46 1.417(5)
C45 C50 1.510(5)
C46 C47 1.421(5)
C46 C51 1.506(5)
C47 C48 1.413(5)
C47 C52 1.513(5)
C48 C49 1.421(4)
C48 C53 1.512(4)
C49 C54 1.504(4)
C50 H50A 0.9800
C50 H50B 0.9800
C50 H50C 0.9800
C51 H51A 0.9800
C51 H51B 0.9800
C51 H51C 0.9800
C52 H52A 0.9800
C52 H52B 0.9800
C52 H52C 0.9800
C53 H53A 0.9800
C53 H53B 0.9800
C53 H53C 0.9800
C54 H54A 0.9800
C54 H54B 0.9800
C54 H54C 0.9800
C55 C59 1.412(5)
C55 C56 1.432(4)
C55 C60 1.509(5)
C56 C57 1.424(4)
C56 C61 1.485(4)
C57 C58 1.425(5)
C57 C62 1.504(5)
C58 C59 1.421(5)
C58 C63 1.518(5)
C59 C64 1.518(5)
C60 H60A 0.9800
C60 H60B 0.9800
C60 H60C 0.9800
C61 H61A 0.9800
C61 H61B 0.9800
C61 H61C 0.9800
C62 H62A 0.9800
C62 H62B 0.9800
C62 H62C 0.9800
C63 H63A 0.9800
C63 H63B 0.9800
C63 H63C 0.9800
C64 H64A 0.9800
C64 H64B 0.9800
C64 H64C 0.9800
C65 C70 1.399(5)
C65 C66 1.408(5)
C65 H2A 0.9500
C66 C67 1.399(5)
C66 B2 1.644(5)
C67 C68 1.388(5)
C67 H67 0.9500
C68 C69 1.389(5)
C68 H68 0.9500
C69 C70 1.394(5)
C69 H69 0.9500
C70 H70 0.9500
C71 C76 1.396(5)
C71 C72 1.408(5)
C71 H2B 0.9500
C72 C73 1.394(5)
C72 B2 1.647(5)
C73 C74 1.388(5)
C73 H73 0.9500
C74 C75 1.384(5)
C74 H74 0.9500
C75 C76 1.394(5)
C75 H75 0.9500
C76 H76 0.9500
C77 C78 1.385(5)
C77 C82 1.416(5)
C77 B2 1.643(5)
C78 C79 1.399(5)
C78 H78 0.9500
C79 C80 1.377(5)
C79 H79 0.9500
C80 C81 1.387(5)
C80 H80 0.9500
C81 C82 1.387(5)
C81 H81 0.9500
C82 H82 0.9500
C83 C88 1.387(5)
C83 C84 1.414(5)
C83 B2 1.642(5)
C84 C85 1.378(5)
C84 H84 0.9500
C85 C86 1.375(5)
C85 H85 0.9500
C86 C87 1.381(5)
C86 H86 0.9500
C87 C88 1.402(5)
C87 H87 0.9500
C88 H88 0.9500

loop_
_geom_torsion_atom_site_label_1
_geom_torsion_atom_site_label_2
_geom_torsion_atom_site_label_3
_geom_torsion_atom_site_label_4
_geom_torsion
C11 Tb1 C1 C5 -105.6(2)
C4 Tb1 C1 C5 37.19(18)
C12 Tb1 C1 C5 -76.4(2)
C13 Tb1 C1 C5 -53.4(2)
C3 Tb1 C1 C5 76.9(2)
C15 Tb1 C1 C5 -108.8(2)
C2 Tb1 C1 C5 113.6(3)
C14 Tb1 C1 C5 -67.3(2)
C21 Tb1 C1 C5 84.1(2)
C27 Tb1 C1 C5 153.38(19)
C11 Tb1 C1 C2 140.8(2)
C4 Tb1 C1 C2 -76.4(2)
C12 Tb1 C1 C2 170.0(2)
C5 Tb1 C1 C2 -113.6(3)
C13 Tb1 C1 C2 -167.07(19)
C3 Tb1 C1 C2 -36.70(19)
C15 Tb1 C1 C2 137.53(19)
C14 Tb1 C1 C2 179.09(18)
C21 Tb1 C1 C2 -29.5(3)
C27 Tb1 C1 C2 39.8(2)
C11 Tb1 C1 C6 18.2(3)
C4 Tb1 C1 C6 161.0(3)
C12 Tb1 C1 C6 47.4(3)
C5 Tb1 C1 C6 123.8(4)
C13 Tb1 C1 C6 70.3(3)
C3 Tb1 C1 C6 -159.3(3)
C15 Tb1 C1 C6 14.9(3)
C2 Tb1 C1 C6 -122.6(4)
C14 Tb1 C1 C6 56.5(3)
C21 Tb1 C1 C6 -152.1(2)
C27 Tb1 C1 C6 -82.8(3)
C5 C1 C2 C3 -0.8(4)
C6 C1 C2 C3 -174.2(3)
Tb1 C1 C2 C3 66.8(2)
C5 C1 C2 C7 165.8(3)
C6 C1 C2 C7 -7.6(5)
Tb1 C1 C2 C7 -126.5(3)
C5 C1 C2 Tb1 -67.6(2)
C6 C1 C2 Tb1 119.0(3)
C11 Tb1 C2 C1 -47.5(2)
C4 Tb1 C2 C1 77.9(2)
C12 Tb1 C2 C1 -11.4(2)
C5 Tb1 C2 C1 37.37(19)
C13 Tb1 C2 C1 19.0(3)
C3 Tb1 C2 C1 114.6(3)
C15 Tb1 C2 C1 -73.2(3)
C14 Tb1 C2 C1 -3.3(7)
C21 Tb1 C2 C1 160.23(19)
C27 Tb1 C2 C1 -140.1(2)
C11 Tb1 C2 C3 -162.10(19)
C4 Tb1 C2 C3 -36.78(19)
C12 Tb1 C2 C3 -126.1(2)
C5 Tb1 C2 C3 -77.3(2)
C1 Tb1 C2 C3 -114.6(3)
C13 Tb1 C2 C3 -95.6(2)
C15 Tb1 C2 C3 172.20(19)
C14 Tb1 C2 C3 -117.9(5)
C21 Tb1 C2 C3 45.6(2)
C27 Tb1 C2 C3 105.2(2)
C11 Tb1 C2 C7 75.0(3)
C4 Tb1 C2 C7 -159.7(4)
C12 Tb1 C2 C7 111.0(3)
C5 Tb1 C2 C7 159.8(4)
C1 Tb1 C2 C7 122.5(4)
C13 Tb1 C2 C7 141.5(3)
C3 Tb1 C2 C7 -122.9(4)
C15 Tb1 C2 C7 49.3(4)
C14 Tb1 C2 C7 119.2(5)
C21 Tb1 C2 C7 -77.3(3)
C27 Tb1 C2 C7 -17.7(3)
C1 C2 C3 C4 0.0(4)
C7 C2 C3 C4 -166.7(3)
Tb1 C2 C3 C4 66.6(2)
C1 C2 C3 C8 171.0(3)
C7 C2 C3 C8 4.4(5)
Tb1 C2 C3 C8 -122.4(3)
C1 C2 C3 Tb1 -66.6(2)
C7 C2 C3 Tb1 126.8(3)
C11 Tb1 C3 C4 -82.7(3)
C12 Tb1 C3 C4 -39.9(2)
C5 Tb1 C3 C4 -37.66(19)
C1 Tb1 C3 C4 -77.8(2)
C13 Tb1 C3 C4 3.2(2)
C15 Tb1 C3 C4 178(7)
C2 Tb1 C3 C4 -114.5(3)
C14 Tb1 C3 C4 44.8(3)
C21 Tb1 C3 C4 106.79(19)
C27 Tb1 C3 C4 174.8(2)
C11 Tb1 C3 C2 31.7(3)
C4 Tb1 C3 C2 114.5(3)
C12 Tb1 C3 C2 74.6(2)
C5 Tb1 C3 C2 76.8(2)
C1 Tb1 C3 C2 36.69(19)
C13 Tb1 C3 C2 117.6(2)
C15 Tb1 C3 C2 -67.4(13)
C14 Tb1 C3 C2 159.3(2)
C21 Tb1 C3 C2 -138.8(2)
C27 Tb1 C3 C2 -70.8(2)
C11 Tb1 C3 C8 153.8(2)
C4 Tb1 C3 C8 -123.5(3)
C12 Tb1 C3 C8 -163.3(2)
C5 Tb1 C3 C8 -161.1(3)
C1 Tb1 C3 C8 158.8(3)
C13 Tb1 C3 C8 -120.3(3)
C15 Tb1 C3 C8 54.7(13)
C2 Tb1 C3 C8 122.1(4)
C14 Tb1 C3 C8 -78.6(4)
C21 Tb1 C3 C8 -16.7(3)
C27 Tb1 C3 C8 51.3(3)
C7S C2S C3S C4S -0.1(6)
C1S C2S C3S C4S 179.2(4)
C2 C3 C4 C5 0.9(4)
C8 C3 C4 C5 -170.0(3)
Tb1 C3 C4 C5 68.7(2)
C2 C3 C4 C9 171.2(3)
C8 C3 C4 C9 0.3(5)
Tb1 C3 C4 C9 -121.0(3)
C2 C3 C4 Tb1 -67.8(2)
C8 C3 C4 Tb1 121.3(3)
C11 Tb1 C4 C3 135.32(19)
C12 Tb1 C4 C3 150.51(18)
C5 Tb1 C4 C3 113.5(3)
C1 Tb1 C4 C3 76.6(2)
C13 Tb1 C4 C3 -177.64(18)
C15 Tb1 C4 C3 -179.7(2)
C2 Tb1 C4 C3 36.81(18)
C14 Tb1 C4 C3 -156.24(18)
C21 Tb1 C4 C3 -75.51(19)
C27 Tb1 C4 C3 -5.9(2)
C11 Tb1 C4 C5 21.9(2)
C12 Tb1 C4 C5 37.0(2)
C1 Tb1 C4 C5 -36.88(18)
C13 Tb1 C4 C5 68.9(2)
C3 Tb1 C4 C5 -113.5(3)
C15 Tb1 C4 C5 66.9(3)
C2 Tb1 C4 C5 -76.7(2)
C14 Tb1 C4 C5 90.3(2)
C21 Tb1 C4 C5 171.02(18)
C27 Tb1 C4 C5 -119.37(19)
C11 Tb1 C4 C9 -99.4(3)
C12 Tb1 C4 C9 -84.2(3)
C5 Tb1 C4 C9 -121.2(4)
C1 Tb1 C4 C9 -158.1(3)
C13 Tb1 C4 C9 -52.3(3)
C3 Tb1 C4 C9 125.3(4)
C15 Tb1 C4 C9 -54.4(4)
C2 Tb1 C4 C9 162.1(3)
C14 Tb1 C4 C9 -30.9(3)
C21 Tb1 C4 C9 49.8(3)
C27 Tb1 C4 C9 119.4(3)
C2S C3S C4S C5S -0.5(6)
C2 C1 C5 C4 1.3(4)
C6 C1 C5 C4 174.6(3)
Tb1 C1 C5 C4 -67.4(2)
C2 C1 C5 C10 -163.0(3)
C6 C1 C5 C10 10.2(6)
Tb1 C1 C5 C10 128.3(4)
C2 C1 C5 Tb1 68.7(2)
C6 C1 C5 Tb1 -118.1(3)
C3 C4 C5 C1 -1.4(4)
C9 C4 C5 C1 -172.0(3)
Tb1 C4 C5 C1 68.1(2)
C3 C4 C5 C10 163.8(3)
C9 C4 C5 C10 -6.9(5)
Tb1 C4 C5 C10 -126.7(3)
C3 C4 C5 Tb1 -69.5(2)
C9 C4 C5 Tb1 119.9(3)
C11 Tb1 C5 C1 81.5(2)
C4 Tb1 C5 C1 -114.2(3)
C12 Tb1 C5 C1 101.3(2)
C13 Tb1 C5 C1 131.2(2)
C3 Tb1 C5 C1 -77.1(2)
C15 Tb1 C5 C1 99.3(2)
C2 Tb1 C5 C1 -37.14(18)
C14 Tb1 C5 C1 134.87(19)
C21 Tb1 C5 C1 -125.64(19)
C27 Tb1 C5 C1 -34.0(2)
C11 Tb1 C5 C4 -164.31(17)
C12 Tb1 C5 C4 -144.6(2)
C1 Tb1 C5 C4 114.2(3)
C13 Tb1 C5 C4 -114.68(19)
C3 Tb1 C5 C4 37.09(17)
C15 Tb1 C5 C4 -146.53(18)
C2 Tb1 C5 C4 77.0(2)
C14 Tb1 C5 C4 -110.98(19)
C21 Tb1 C5 C4 -11.5(2)
C27 Tb1 C5 C4 80.1(2)
C11 Tb1 C5 C10 -44.5(3)
C4 Tb1 C5 C10 119.8(4)
C12 Tb1 C5 C10 -24.7(3)
C1 Tb1 C5 C10 -126.0(4)
C13 Tb1 C5 C10 5.1(3)
C3 Tb1 C5 C10 156.9(3)
C15 Tb1 C5 C10 -26.7(4)
C2 Tb1 C5 C10 -163.2(4)
C14 Tb1 C5 C10 8.8(3)
C21 Tb1 C5 C10 108.3(3)
C27 Tb1 C5 C10 -160.1(3)
C3S C4S C5S C6S 0.6(6)
C4S C5S C6S C7S -0.3(6)
C3S C2S C7S C6S 0.4(5)
C1S C2S C7S C6S -178.9(4)
C5S C6S C7S C2S -0.2(6)
C14S C9S C10S C11S -0.3(6)
C8S C9S C10S C11S 178.3(4)
C4 Tb1 C11 C15 142.47(19)
C12 Tb1 C11 C15 113.4(3)
C5 Tb1 C11 C15 154.00(18)
C1 Tb1 C11 C15 -175.10(19)
C13 Tb1 C11 C15 76.4(2)
C3 Tb1 C11 C15 -171.2(2)
C2 Tb1 C11 C15 -152.73(18)
C14 Tb1 C11 C15 36.77(19)
C21 Tb1 C11 C15 -2.1(2)
C27 Tb1 C11 C15 -71.72(19)
C4 Tb1 C11 C12 29.0(2)
C5 Tb1 C11 C12 40.6(2)
C1 Tb1 C11 C12 71.5(2)
C13 Tb1 C11 C12 -36.98(19)
C3 Tb1 C11 C12 75.4(3)
C15 Tb1 C11 C12 -113.4(3)
C2 Tb1 C11 C12 93.8(2)
C14 Tb1 C11 C12 -76.7(2)
C21 Tb1 C11 C12 -115.53(19)
C27 Tb1 C11 C12 174.86(19)
C4 Tb1 C11 C16 -92.6(3)
C12 Tb1 C11 C16 -121.6(4)
C5 Tb1 C11 C16 -81.0(3)
C1 Tb1 C11 C16 -50.1(3)
C13 Tb1 C11 C16 -158.6(3)
C3 Tb1 C11 C16 -46.2(4)
C15 Tb1 C11 C16 125.0(3)
C2 Tb1 C11 C16 -27.8(3)
C14 Tb1 C11 C16 161.7(3)
C21 Tb1 C11 C16 122.9(3)
C27 Tb1 C11 C16 53.2(3)
C9S C10S C11S C12S 0.3(6)
C15 C11 C12 C13 -2.5(4)
C16 C11 C12 C13 -174.0(3)
Tb1 C11 C12 C13 68.0(2)
C15 C11 C12 C17 162.2(3)
C16 C11 C12 C17 -9.2(5)
Tb1 C11 C12 C17 -127.3(3)
C15 C11 C12 Tb1 -70.5(2)
C16 C11 C12 Tb1 118.0(3)
C4 Tb1 C12 C11 -159.20(18)
C5 Tb1 C12 C11 -140.9(2)
C1 Tb1 C12 C11 -110.8(2)
C13 Tb1 C12 C11 114.3(3)
C3 Tb1 C12 C11 -139.19(19)
C15 Tb1 C12 C11 37.20(18)
C2 Tb1 C12 C11 -105.0(2)
C14 Tb1 C12 C11 76.9(2)
C21 Tb1 C12 C11 84.7(2)
C27 Tb1 C12 C11 -6.6(2)
C11 Tb1 C12 C13 -114.3(3)
C4 Tb1 C12 C13 86.5(2)
C5 Tb1 C12 C13 104.7(2)
C1 Tb1 C12 C13 134.9(2)
C3 Tb1 C12 C13 106.5(2)
C15 Tb1 C12 C13 -77.1(2)
C2 Tb1 C12 C13 140.7(2)
C14 Tb1 C12 C13 -37.4(2)
C21 Tb1 C12 C13 -29.6(2)
C27 Tb1 C12 C13 -120.9(2)
C11 Tb1 C12 C17 120.5(4)
C4 Tb1 C12 C17 -38.7(3)
C5 Tb1 C12 C17 -20.4(3)
C1 Tb1 C12 C17 9.7(3)
C13 Tb1 C12 C17 -125.1(4)
C3 Tb1 C12 C17 -18.7(3)
C15 Tb1 C12 C17 157.7(3)
C2 Tb1 C12 C17 15.5(3)
C14 Tb1 C12 C17 -162.5(3)
C21 Tb1 C12 C17 -154.8(3)
C27 Tb1 C12 C17 113.9(3)
C10S C11S C12S C13S 0.6(6)
C11 C12 C13 C14 2.1(4)
C17 C12 C13 C14 -162.2(3)
Tb1 C12 C13 C14 68.9(2)
C11 C12 C13 C18 174.2(3)
C17 C12 C13 C18 9.9(6)
Tb1 C12 C13 C18 -119.0(4)
C11 C12 C13 Tb1 -66.8(2)
C17 C12 C13 Tb1 128.9(3)
C11 Tb1 C13 C14 -75.9(2)
C4 Tb1 C13 C14 145.0(2)
C12 Tb1 C13 C14 -112.8(3)
C5 Tb1 C13 C14 173.8(2)
C1 Tb1 C13 C14 -161.97(19)
C3 Tb1 C13 C14 143.34(19)
C15 Tb1 C13 C14 -36.15(19)
C2 Tb1 C13 C14 -172.17(18)
C21 Tb1 C13 C14 43.7(2)
C27 Tb1 C13 C14 -23.9(3)
C11 Tb1 C13 C12 36.96(19)
C4 Tb1 C13 C12 -102.2(2)
C5 Tb1 C13 C12 -73.4(2)
C1 Tb1 C13 C12 -49.1(2)
C3 Tb1 C13 C12 -103.8(2)
C15 Tb1 C13 C12 76.7(2)
C2 Tb1 C13 C12 -59.3(3)
C14 Tb1 C13 C12 112.8(3)
C21 Tb1 C13 C12 156.6(2)
C27 Tb1 C13 C12 89.0(2)
C11 Tb1 C13 C18 160.9(3)
C4 Tb1 C13 C18 21.7(3)
C12 Tb1 C13 C18 123.9(4)
C5 Tb1 C13 C18 50.5(3)
C1 Tb1 C13 C18 74.8(3)
C3 Tb1 C13 C18 20.1(3)
C15 Tb1 C13 C18 -159.4(3)
C2 Tb1 C13 C18 64.6(3)
C14 Tb1 C13 C18 -123.3(4)
C21 Tb1 C13 C18 -79.5(3)
C27 Tb1 C13 C18 -147.2(3)
C11S C12S C13S C14S -1.6(6)
C12 C13 C14 C15 -1.0(4)
C18 C13 C14 C15 -173.2(3)
Tb1 C13 C14 C15 66.7(2)
C12 C13 C14 C19 167.6(3)
C18 C13 C14 C19 -4.6(5)
Tb1 C13 C14 C19 -124.8(3)
C12 C13 C14 Tb1 -67.6(2)
C18 C13 C14 Tb1 120.1(3)
C11 Tb1 C14 C15 -37.03(18)
C4 Tb1 C14 C15 -159.85(18)
C12 Tb1 C14 C15 -77.5(2)
C5 Tb1 C14 C15 -122.8(2)
C1 Tb1 C14 C15 -89.3(2)
C13 Tb1 C14 C15 -115.5(3)
C3 Tb1 C14 C15 173.5(2)
C2 Tb1 C14 C15 -86.8(6)
C21 Tb1 C14 C15 108.8(2)
C27 Tb1 C14 C15 47.9(2)
C11 Tb1 C14 C13 78.5(2)
C4 Tb1 C14 C13 -44.3(2)
C12 Tb1 C14 C13 37.98(19)
C5 Tb1 C14 C13 -7.3(2)
C1 Tb1 C14 C13 26.2(3)
C3 Tb1 C14 C13 -71.0(3)
C15 Tb1 C14 C13 115.5(3)
C2 Tb1 C14 C13 28.7(7)
C21 Tb1 C14 C13 -135.7(2)
C27 Tb1 C14 C13 163.5(2)
C11 Tb1 C14 C19 -158.3(4)
C4 Tb1 C14 C19 78.9(3)
C12 Tb1 C14 C19 161.2(4)
C5 Tb1 C14 C19 115.9(3)
C1 Tb1 C14 C19 149.4(3)
C13 Tb1 C14 C19 123.2(4)
C3 Tb1 C14 C19 52.2(4)
C15 Tb1 C14 C19 -121.3(4)
C2 Tb1 C14 C19 151.9(5)
C21 Tb1 C14 C19 -12.5(3)
C27 Tb1 C14 C19 -73.3(3)
C12S C13S C14S C9S 1.6(6)
C10S C9S C14S C13S -0.7(6)
C8S C9S C14S C13S -179.3(4)
C12 C11 C15 C14 1.9(4)
C16 C11 C15 C14 173.1(3)
Tb1 C11 C15 C14 -67.6(2)
C12 C11 C15 C20 -168.9(3)
C16 C11 C15 C20 2.4(5)
Tb1 C11 C15 C20 121.6(3)
C12 C11 C15 Tb1 69.6(2)
C16 C11 C15 Tb1 -119.2(3)
C13 C14 C15 C11 -0.6(4)
C19 C14 C15 C11 -169.4(3)
Tb1 C14 C15 C11 65.8(2)
C13 C14 C15 C20 170.4(3)
C19 C14 C15 C20 1.5(5)
Tb1 C14 C15 C20 -123.3(3)
C13 C14 C15 Tb1 -66.4(2)
C19 C14 C15 Tb1 124.8(3)
C4 Tb1 C15 C11 -75.4(3)
C12 Tb1 C15 C11 -37.60(18)
C5 Tb1 C15 C11 -35.1(2)
C1 Tb1 C15 C11 6.3(2)
C13 Tb1 C15 C11 -78.0(2)
C3 Tb1 C15 C11 106.7(12)
C2 Tb1 C15 C11 46.0(3)
C14 Tb1 C15 C11 -114.2(3)
C21 Tb1 C15 C11 178.16(19)
C27 Tb1 C15 C11 110.12(19)
C11 Tb1 C15 C14 114.2(3)
C4 Tb1 C15 C14 38.8(3)
C12 Tb1 C15 C14 76.6(2)
C5 Tb1 C15 C14 79.2(2)
C1 Tb1 C15 C14 120.6(2)
C13 Tb1 C15 C14 36.3(2)
C3 Tb1 C15 C14 -139.0(12)
C2 Tb1 C15 C14 160.21(19)
C21 Tb1 C15 C14 -67.6(2)
C27 Tb1 C15 C14 -135.6(2)
C11 Tb1 C15 C20 -122.9(4)
C4 Tb1 C15 C20 161.7(2)
C12 Tb1 C15 C20 -160.5(3)
C5 Tb1 C15 C20 -158.0(2)
C1 Tb1 C15 C20 -116.6(3)
C13 Tb1 C15 C20 159.1(3)
C3 Tb1 C15 C20 -16.2(14)
C2 Tb1 C15 C20 -76.9(3)
C14 Tb1 C15 C20 122.9(4)
C21 Tb1 C15 C20 55.3(3)
C27 Tb1 C15 C20 -12.8(3)
C11 Tb1 C21 C22 110.0(2)
C4 Tb1 C21 C22 -45.9(2)
C12 Tb1 C21 C22 74.1(2)
C5 Tb1 C21 C22 -39.9(2)
C1 Tb1 C21 C22 -80.9(3)
C13 Tb1 C21 C22 59.1(2)
C3 Tb1 C21 C22 -75.4(2)
C15 Tb1 C21 C22 108.9(2)
C2 Tb1 C21 C22 -96.7(2)
C14 Tb1 C21 C22 80.2(2)
C27 Tb1 C21 C22 -162.2(2)
C11 Tb1 C21 C26 -120.8(3)
C4 Tb1 C21 C26 83.3(3)
C12 Tb1 C21 C26 -156.7(2)
C5 Tb1 C21 C26 89.3(3)
C1 Tb1 C21 C26 48.2(3)
C13 Tb1 C21 C26 -171.7(3)
C3 Tb1 C21 C26 53.8(3)
C15 Tb1 C21 C26 -121.9(3)
C2 Tb1 C21 C26 32.5(3)
C14 Tb1 C21 C26 -150.6(3)
C27 Tb1 C21 C26 -33.0(3)
C26 C21 C22 C23 1.3(5)
Tb1 C21 C22 C23 128.8(3)
C21 C22 C23 C24 0.2(5)
C22 C23 C24 C25 -0.9(5)
C23 C24 C25 C26 0.3(5)
C24 C25 C26 C21 1.1(5)
C24 C25 C26 B1 171.2(3)
C22 C21 C26 C25 -1.9(5)
Tb1 C21 C26 C25 -113.3(3)
C22 C21 C26 B1 -172.4(3)
Tb1 C21 C26 B1 76.1(3)
C11 Tb1 C27 C32 -44.1(2)
C4 Tb1 C27 C32 109.6(2)
C12 Tb1 C27 C32 -40.7(3)
C5 Tb1 C27 C32 74.7(2)
C1 Tb1 C27 C32 57.7(2)
C13 Tb1 C27 C32 -82.6(3)
C3 Tb1 C27 C32 106.6(2)
C15 Tb1 C27 C32 -73.1(2)
C2 Tb1 C27 C32 77.2(2)
C14 Tb1 C27 C32 -95.2(2)
C21 Tb1 C27 C32 -162.0(2)
C11 Tb1 C27 C28 85.3(3)
C4 Tb1 C27 C28 -120.9(3)
C12 Tb1 C27 C28 88.7(3)
C5 Tb1 C27 C28 -155.9(3)
C1 Tb1 C27 C28 -172.9(3)
C13 Tb1 C27 C28 46.9(3)
C3 Tb1 C27 C28 -123.9(3)
C15 Tb1 C27 C28 56.3(3)
C2 Tb1 C27 C28 -153.4(3)
C14 Tb1 C27 C28 34.2(3)
C21 Tb1 C27 C28 -32.6(3)
C32 C27 C28 C29 -2.9(5)
Tb1 C27 C28 C29 -116.2(3)
C32 C27 C28 B1 -175.9(3)
Tb1 C27 C28 B1 70.9(4)
C27 C28 C29 C30 1.4(5)
B1 C28 C29 C30 174.2(3)
C28 C29 C30 C31 1.0(5)
C29 C30 C31 C32 -2.0(5)
C30 C31 C32 C27 0.6(5)
C28 C27 C32 C31 2.0(5)
Tb1 C27 C32 C31 131.8(3)
C38 C33 C34 C35 -3.4(5)
B1 C33 C34 C35 -178.8(3)
C33 C34 C35 C36 2.6(5)
C34 C35 C36 C37 0.4(5)
C35 C36 C37 C38 -2.4(5)
C36 C37 C38 C33 1.4(5)
C34 C33 C38 C37 1.4(5)
B1 C33 C38 C37 176.5(3)
C44 C39 C40 C41 0.5(5)
B1 C39 C40 C41 176.2(3)
C39 C40 C41 C42 0.7(5)
C40 C41 C42 C43 -1.4(5)
C41 C42 C43 C44 0.9(5)
C42 C43 C44 C39 0.4(5)
C40 C39 C44 C43 -1.0(5)
B1 C39 C44 C43 -176.9(3)
C55 Tb2 C45 C49 -20.5(2)
C48 Tb2 C45 C49 37.10(18)
C59 Tb2 C45 C49 -36.2(2)
C58 Tb2 C45 C49 -68.0(2)
C56 Tb2 C45 C49 -65.3(3)
C46 Tb2 C45 C49 113.7(3)
C57 Tb2 C45 C49 -89.6(2)
C47 Tb2 C45 C49 76.8(2)
C65 Tb2 C45 C49 121.41(19)
C71 Tb2 C45 C49 -169.47(19)
C55 Tb2 C45 C46 -134.3(2)
C49 Tb2 C45 C46 -113.7(3)
C48 Tb2 C45 C46 -76.6(2)
C59 Tb2 C45 C46 -149.91(19)
C58 Tb2 C45 C46 178.3(2)
C56 Tb2 C45 C46 -179.0(2)
C57 Tb2 C45 C46 156.7(2)
C47 Tb2 C45 C46 -37.0(2)
C65 Tb2 C45 C46 7.7(2)
C71 Tb2 C45 C46 76.8(2)
C55 Tb2 C45 C50 100.4(3)
C49 Tb2 C45 C50 121.0(4)
C48 Tb2 C45 C50 158.1(3)
C59 Tb2 C45 C50 84.8(3)
C58 Tb2 C45 C50 53.0(3)
C56 Tb2 C45 C50 55.7(4)
C46 Tb2 C45 C50 -125.3(4)
C57 Tb2 C45 C50 31.4(3)
C47 Tb2 C45 C50 -162.3(3)
C65 Tb2 C45 C50 -117.6(3)
C71 Tb2 C45 C50 -48.5(3)
C49 C45 C46 C47 -0.2(4)
C50 C45 C46 C47 -170.6(3)
Tb2 C45 C46 C47 67.9(2)
C49 C45 C46 C51 170.9(3)
C50 C45 C46 C51 0.5(6)
Tb2 C45 C46 C51 -121.0(3)
C49 C45 C46 Tb2 -68.1(2)
C50 C45 C46 Tb2 121.5(3)
C55 Tb2 C46 C45 83.2(3)
C49 Tb2 C46 C45 37.39(19)
C48 Tb2 C46 C45 77.7(2)
C59 Tb2 C46 C45 40.6(2)
C58 Tb2 C46 C45 -2.3(3)
C56 Tb2 C46 C45 175.2(11)
C57 Tb2 C46 C45 -44.6(4)
C47 Tb2 C46 C45 113.9(3)
C65 Tb2 C46 C45 -173.1(2)
C71 Tb2 C46 C45 -105.1(2)
C55 Tb2 C46 C47 -30.8(3)
C49 Tb2 C46 C47 -76.6(2)
C45 Tb2 C46 C47 -113.9(3)
C48 Tb2 C46 C47 -36.2(2)
C59 Tb2 C46 C47 -73.4(3)
C58 Tb2 C46 C47 -116.3(2)
C56 Tb2 C46 C47 61.2(13)
C57 Tb2 C46 C47 -158.6(3)
C65 Tb2 C46 C47 73.0(2)
C71 Tb2 C46 C47 140.9(2)
C55 Tb2 C46 C51 -154.1(3)
C49 Tb2 C46 C51 160.1(3)
C45 Tb2 C46 C51 122.7(4)
C48 Tb2 C46 C51 -159.5(3)
C59 Tb2 C46 C51 163.3(3)
C58 Tb2 C46 C51 120.4(3)
C56 Tb2 C46 C51 -62.1(13)
C57 Tb2 C46 C51 78.1(4)
C47 Tb2 C46 C51 -123.3(4)
C65 Tb2 C46 C51 -50.4(3)
C71 Tb2 C46 C51 17.6(3)
C45 C46 C47 C48 -0.8(4)
C51 C46 C47 C48 -172.0(3)
Tb2 C46 C47 C48 65.7(3)
C45 C46 C47 C52 166.7(3)
C51 C46 C47 C52 -4.5(6)
Tb2 C46 C47 C52 -126.8(3)
C45 C46 C47 Tb2 -66.5(2)
C51 C46 C47 Tb2 122.3(4)
C55 Tb2 C47 C48 46.8(2)
C49 Tb2 C47 C48 -37.88(19)
C45 Tb2 C47 C48 -78.3(2)
C59 Tb2 C47 C48 11.2(2)
C58 Tb2 C47 C48 -18.5(3)
C56 Tb2 C47 C48 72.7(3)
C46 Tb2 C47 C48 -115.5(3)
C57 Tb2 C47 C48 5.0(6)
C65 Tb2 C47 C48 141.8(2)
C71 Tb2 C47 C48 -158.71(19)
C55 Tb2 C47 C46 162.2(2)
C49 Tb2 C47 C46 77.6(2)
C45 Tb2 C47 C46 37.2(2)
C48 Tb2 C47 C46 115.5(3)
C59 Tb2 C47 C46 126.7(2)
C58 Tb2 C47 C46 97.0(3)
C56 Tb2 C47 C46 -171.8(2)
C57 Tb2 C47 C46 120.5(5)
C65 Tb2 C47 C46 -102.7(2)
C71 Tb2 C47 C46 -43.2(2)
C55 Tb2 C47 C52 -76.6(4)
C49 Tb2 C47 C52 -161.2(4)
C45 Tb2 C47 C52 158.4(4)
C48 Tb2 C47 C52 -123.4(4)
C59 Tb2 C47 C52 -112.2(3)
C58 Tb2 C47 C52 -141.9(3)
C56 Tb2 C47 C52 -50.7(4)
C46 Tb2 C47 C52 121.1(4)
C57 Tb2 C47 C52 -118.4(5)
C65 Tb2 C47 C52 18.4(3)
C71 Tb2 C47 C52 77.9(3)
C46 C47 C48 C49 1.5(4)
C52 C47 C48 C49 -165.7(3)
Tb2 C47 C48 C49 67.9(2)
C46 C47 C48 C53 172.9(3)
C52 C47 C48 C53 5.8(6)
Tb2 C47 C48 C53 -120.7(3)
C46 C47 C48 Tb2 -66.4(2)
C52 C47 C48 Tb2 126.4(4)
C55 Tb2 C48 C47 -141.0(2)
C49 Tb2 C48 C47 113.1(3)
C45 Tb2 C48 C47 76.1(2)
C59 Tb2 C48 C47 -170.2(2)
C58 Tb2 C48 C47 167.32(19)
C56 Tb2 C48 C47 -137.16(19)
C46 Tb2 C48 C47 36.25(19)
C57 Tb2 C48 C47 -178.57(18)
C65 Tb2 C48 C47 -38.2(2)
C71 Tb2 C48 C47 31.8(3)
C55 Tb2 C48 C49 105.9(2)
C45 Tb2 C48 C49 -37.00(19)
C59 Tb2 C48 C49 76.7(2)
C58 Tb2 C48 C49 54.2(2)
C56 Tb2 C48 C49 109.7(2)
C46 Tb2 C48 C49 -76.9(2)
C57 Tb2 C48 C49 68.3(2)
C47 Tb2 C48 C49 -113.1(3)
C65 Tb2 C48 C49 -151.33(19)
C71 Tb2 C48 C49 -81.3(2)
C55 Tb2 C48 C53 -18.3(3)
C49 Tb2 C48 C53 -124.3(4)
C45 Tb2 C48 C53 -161.3(3)
C59 Tb2 C48 C53 -47.5(3)
C58 Tb2 C48 C53 -70.1(3)
C56 Tb2 C48 C53 -14.5(3)
C46 Tb2 C48 C53 158.9(3)
C57 Tb2 C48 C53 -56.0(3)
C47 Tb2 C48 C53 122.6(4)
C65 Tb2 C48 C53 84.4(3)
C71 Tb2 C48 C53 154.4(2)
C46 C45 C49 C48 1.1(4)
C50 C45 C49 C48 171.9(3)
Tb2 C45 C49 C48 -68.1(2)
C46 C45 C49 C54 -163.5(3)
C50 C45 C49 C54 7.3(5)
Tb2 C45 C49 C54 127.3(3)
C46 C45 C49 Tb2 69.3(2)
C50 C45 C49 Tb2 -120.0(3)
C47 C48 C49 C45 -1.6(4)
C53 C48 C49 C45 -172.8(3)
Tb2 C48 C49 C45 67.9(2)
C47 C48 C49 C54 162.1(3)
C53 C48 C49 C54 -9.0(6)
Tb2 C48 C49 C54 -128.4(4)
C47 C48 C49 Tb2 -69.5(2)
C53 C48 C49 Tb2 119.4(3)
C55 Tb2 C49 C45 165.10(18)
C48 Tb2 C49 C45 -114.2(3)
C59 Tb2 C49 C45 145.2(2)
C58 Tb2 C49 C45 115.49(19)
C56 Tb2 C49 C45 147.55(18)
C46 Tb2 C49 C45 -37.15(18)
C57 Tb2 C49 C45 111.71(19)
C47 Tb2 C49 C45 -77.0(2)
C65 Tb2 C49 C45 -77.4(2)
C71 Tb2 C49 C45 13.3(2)
C55 Tb2 C49 C48 -80.7(2)
C45 Tb2 C49 C48 114.2(3)
C59 Tb2 C49 C48 -100.6(2)
C58 Tb2 C49 C48 -130.3(2)
C56 Tb2 C49 C48 -98.3(2)
C46 Tb2 C49 C48 77.0(2)
C57 Tb2 C49 C48 -134.10(19)
C47 Tb2 C49 C48 37.23(19)
C65 Tb2 C49 C48 36.8(2)
C71 Tb2 C49 C48 127.5(2)
C55 Tb2 C49 C54 45.3(3)
C45 Tb2 C49 C54 -119.8(4)
C48 Tb2 C49 C54 126.0(4)
C59 Tb2 C49 C54 25.4(3)
C58 Tb2 C49 C54 -4.3(3)
C56 Tb2 C49 C54 27.7(3)
C46 Tb2 C49 C54 -157.0(3)
C57 Tb2 C49 C54 -8.1(3)
C47 Tb2 C49 C54 163.2(3)
C65 Tb2 C49 C54 162.8(3)
C71 Tb2 C49 C54 -106.6(3)
C49 Tb2 C55 C59 -41.0(2)
C45 Tb2 C55 C59 -30.2(2)
C48 Tb2 C55 C59 -72.0(2)
C58 Tb2 C55 C59 36.77(19)
C56 Tb2 C55 C59 113.7(3)
C46 Tb2 C55 C59 -76.2(3)
C57 Tb2 C55 C59 76.7(2)
C47 Tb2 C55 C59 -94.0(2)
C65 Tb2 C55 C59 -176.06(19)
C71 Tb2 C55 C59 113.4(2)
C49 Tb2 C55 C56 -154.69(18)
C45 Tb2 C55 C56 -143.89(18)
C48 Tb2 C55 C56 174.33(18)
C59 Tb2 C55 C56 -113.7(3)
C58 Tb2 C55 C56 -76.9(2)
C46 Tb2 C55 C56 170.1(2)
C57 Tb2 C55 C56 -37.03(18)
C47 Tb2 C55 C56 152.34(17)
C65 Tb2 C55 C56 70.24(19)
C71 Tb2 C55 C56 -0.3(2)
C49 Tb2 C55 C60 82.3(3)
C45 Tb2 C55 C60 93.1(3)
C48 Tb2 C55 C60 51.3(3)
C59 Tb2 C55 C60 123.3(4)
C58 Tb2 C55 C60 160.0(3)
C56 Tb2 C55 C60 -123.0(4)
C46 Tb2 C55 C60 47.0(4)
C57 Tb2 C55 C60 -160.1(3)
C47 Tb2 C55 C60 29.3(3)
C65 Tb2 C55 C60 -52.8(3)
C71 Tb2 C55 C60 -123.4(3)
C59 C55 C56 C57 -1.2(4)
C60 C55 C56 C57 -171.8(3)
Tb2 C55 C56 C57 68.0(2)
C59 C55 C56 C61 168.9(3)
C60 C55 C56 C61 -1.7(5)
Tb2 C55 C56 C61 -121.9(3)
C59 C55 C56 Tb2 -69.2(2)
C60 C55 C56 Tb2 120.2(3)
C55 Tb2 C56 C57 -113.6(3)
C49 Tb2 C56 C57 -79.4(2)
C45 Tb2 C56 C57 -39.8(3)
C48 Tb2 C56 C57 -120.9(2)
C59 Tb2 C56 C57 -76.5(2)
C58 Tb2 C56 C57 -36.5(2)
C46 Tb2 C56 C57 145.9(12)
C47 Tb2 C56 C57 -159.9(2)
C65 Tb2 C56 C57 134.2(2)
C71 Tb2 C56 C57 66.1(2)
C49 Tb2 C56 C55 34.2(2)
C45 Tb2 C56 C55 73.8(3)
C48 Tb2 C56 C55 -7.3(2)
C59 Tb2 C56 C55 37.11(18)
C58 Tb2 C56 C55 77.1(2)
C46 Tb2 C56 C55 -100.5(12)
C57 Tb2 C56 C55 113.6(3)
C47 Tb2 C56 C55 -46.3(3)
C65 Tb2 C56 C55 -112.25(19)
C71 Tb2 C56 C55 179.72(19)
C55 Tb2 C56 C61 123.2(4)
C49 Tb2 C56 C61 157.4(2)
C45 Tb2 C56 C61 -163.1(3)
C48 Tb2 C56 C61 115.9(3)
C59 Tb2 C56 C61 160.3(3)
C58 Tb2 C56 C61 -159.7(3)
C46 Tb2 C56 C61 22.7(14)
C57 Tb2 C56 C61 -123.2(4)
C47 Tb2 C56 C61 76.9(3)
C65 Tb2 C56 C61 10.9(3)
C71 Tb2 C56 C61 -57.1(3)
C55 C56 C57 C58 -0.3(4)
C61 C56 C57 C58 -170.6(3)
Tb2 C56 C57 C58 66.0(2)
C55 C56 C57 C62 169.0(3)
C61 C56 C57 C62 -1.2(5)
Tb2 C56 C57 C62 -124.6(3)
C55 C56 C57 Tb2 -66.3(2)
C61 C56 C57 Tb2 123.4(3)
C55 Tb2 C57 C56 37.65(18)
C49 Tb2 C57 C56 122.7(2)
C45 Tb2 C57 C56 159.59(18)
C48 Tb2 C57 C56 88.7(2)
C59 Tb2 C57 C56 77.8(2)
C58 Tb2 C57 C56 115.3(3)
C46 Tb2 C57 C56 -173.6(3)
C47 Tb2 C57 C56 84.8(6)
C65 Tb2 C57 C56 -49.8(2)
C71 Tb2 C57 C56 -110.5(2)
C55 Tb2 C57 C58 -77.6(2)
C49 Tb2 C57 C58 7.4(2)
C45 Tb2 C57 C58 44.3(2)
C48 Tb2 C57 C58 -26.6(3)
C59 Tb2 C57 C58 -37.49(19)
C56 Tb2 C57 C58 -115.3(3)
C46 Tb2 C57 C58 71.2(3)
C47 Tb2 C57 C58 -30.4(6)
C65 Tb2 C57 C58 -165.02(18)
C71 Tb2 C57 C58 134.2(2)
C55 Tb2 C57 C62 159.7(4)
C49 Tb2 C57 C62 -115.3(3)
C45 Tb2 C57 C62 -78.3(4)
C48 Tb2 C57 C62 -149.3(3)
C59 Tb2 C57 C62 -160.2(4)
C58 Tb2 C57 C62 -122.7(4)
C56 Tb2 C57 C62 122.1(4)
C46 Tb2 C57 C62 -51.5(5)
C47 Tb2 C57 C62 -153.1(5)
C65 Tb2 C57 C62 72.3(3)
C71 Tb2 C57 C62 11.6(3)
C56 C57 C58 C59 1.7(4)
C62 C57 C58 C59 -167.5(3)
Tb2 C57 C58 C59 68.1(2)
C56 C57 C58 C63 174.4(3)
C62 C57 C58 C63 5.2(5)
Tb2 C57 C58 C63 -119.1(3)
C56 C57 C58 Tb2 -66.5(2)
C62 C57 C58 Tb2 124.3(3)
C55 Tb2 C58 C59 -36.71(19)
C49 Tb2 C58 C59 72.9(2)
C45 Tb2 C58 C59 101.4(2)
C48 Tb2 C58 C59 48.2(2)
C56 Tb2 C58 C59 -77.1(2)
C46 Tb2 C58 C59 102.6(2)
C57 Tb2 C58 C59 -113.4(3)
C47 Tb2 C58 C59 58.1(3)
C65 Tb2 C58 C59 -91.5(2)
C71 Tb2 C58 C59 -158.5(2)
C55 Tb2 C58 C57 76.7(2)
C49 Tb2 C58 C57 -173.65(19)
C45 Tb2 C58 C57 -145.16(18)
C48 Tb2 C58 C57 161.62(18)
C59 Tb2 C58 C57 113.4(3)
C56 Tb2 C58 C57 36.34(17)
C46 Tb2 C58 C57 -143.95(18)
C47 Tb2 C58 C57 171.50(17)
C65 Tb2 C58 C57 21.9(3)
C71 Tb2 C58 C57 -45.15(19)
C55 Tb2 C58 C63 -160.3(3)
C49 Tb2 C58 C63 -50.6(3)
C45 Tb2 C58 C63 -22.1(3)
C48 Tb2 C58 C63 -75.3(3)
C59 Tb2 C58 C63 -123.6(4)
C56 Tb2 C58 C63 159.4(3)
C46 Tb2 C58 C63 -20.9(4)
C57 Tb2 C58 C63 123.0(4)
C47 Tb2 C58 C63 -65.5(3)
C65 Tb2 C58 C63 144.9(3)
C71 Tb2 C58 C63 77.9(3)
C56 C55 C59 C58 2.3(4)
C60 C55 C59 C58 172.8(3)
Tb2 C55 C59 C58 -67.3(2)
C56 C55 C59 C64 -163.2(3)
C60 C55 C59 C64 7.4(5)
Tb2 C55 C59 C64 127.2(3)
C56 C55 C59 Tb2 69.6(2)
C60 C55 C59 Tb2 -119.9(3)
C57 C58 C59 C55 -2.4(4)
C63 C58 C59 C55 -175.1(3)
Tb2 C58 C59 C55 66.6(2)
C57 C58 C59 C64 162.3(3)
C63 C58 C59 C64 -10.3(6)
Tb2 C58 C59 C64 -128.6(4)
C57 C58 C59 Tb2 -69.0(2)
C63 C58 C59 Tb2 118.3(3)
C49 Tb2 C59 C55 140.3(2)
C45 Tb2 C59 C55 158.19(18)
C48 Tb2 C59 C55 109.8(2)
C58 Tb2 C59 C55 -114.7(3)
C56 Tb2 C59 C55 -37.51(18)
C46 Tb2 C59 C55 137.80(19)
C57 Tb2 C59 C55 -77.4(2)
C47 Tb2 C59 C55 104.2(2)
C65 Tb2 C59 C55 5.1(3)
C71 Tb2 C59 C55 -87.6(2)
C55 Tb2 C59 C58 114.7(3)
C49 Tb2 C59 C58 -105.0(2)
C45 Tb2 C59 C58 -87.1(2)
C48 Tb2 C59 C58 -135.5(2)
C56 Tb2 C59 C58 77.2(2)
C46 Tb2 C59 C58 -107.5(2)
C57 Tb2 C59 C58 37.35(19)
C47 Tb2 C59 C58 -141.1(2)
C65 Tb2 C59 C58 119.9(2)
C71 Tb2 C59 C58 27.1(3)
C55 Tb2 C59 C64 -119.7(4)
C49 Tb2 C59 C64 20.6(3)
C45 Tb2 C59 C64 38.5(3)
C48 Tb2 C59 C64 -9.9(3)
C58 Tb2 C59 C64 125.6(4)
C56 Tb2 C59 C64 -157.2(4)
C46 Tb2 C59 C64 18.1(4)
C57 Tb2 C59 C64 162.9(4)
C47 Tb2 C59 C64 -15.6(3)
C65 Tb2 C59 C64 -114.6(3)
C71 Tb2 C59 C64 152.7(3)
C55 Tb2 C65 C70 43.7(2)
C49 Tb2 C65 C70 -76.0(2)
C45 Tb2 C65 C70 -110.1(2)
C48 Tb2 C65 C70 -57.6(2)
C59 Tb2 C65 C70 41.0(3)
C58 Tb2 C65 C70 84.0(3)
C56 Tb2 C65 C70 72.8(2)
C46 Tb2 C65 C70 -106.1(2)
C57 Tb2 C65 C70 95.7(2)
C47 Tb2 C65 C70 -76.3(2)
C71 Tb2 C65 C70 162.5(2)
C55 Tb2 C65 C66 -86.1(3)
C49 Tb2 C65 C66 154.2(3)
C45 Tb2 C65 C66 120.1(3)
C48 Tb2 C65 C66 172.6(3)
C59 Tb2 C65 C66 -88.8(3)
C58 Tb2 C65 C66 -45.8(4)
C56 Tb2 C65 C66 -57.0(3)
C46 Tb2 C65 C66 124.1(3)
C57 Tb2 C65 C66 -34.1(3)
C47 Tb2 C65 C66 153.9(3)
C71 Tb2 C65 C66 32.7(3)
C70 C65 C66 C67 2.2(5)
Tb2 C65 C66 C67 115.9(3)
C70 C65 C66 B2 175.6(3)
Tb2 C65 C66 B2 -70.6(4)
C65 C66 C67 C68 -1.9(5)
B2 C66 C67 C68 -175.2(3)
C66 C67 C68 C69 -0.2(5)
C67 C68 C69 C70 2.1(5)
C68 C69 C70 C65 -1.7(5)
C66 C65 C70 C69 -0.4(5)
Tb2 C65 C70 C69 -130.8(3)
C55 Tb2 C71 C76 -108.8(2)
C49 Tb2 C71 C76 39.4(3)
C45 Tb2 C71 C76 46.2(2)
C48 Tb2 C71 C76 79.6(3)
C59 Tb2 C71 C76 -72.3(3)
C58 Tb2 C71 C76 -58.6(2)
C56 Tb2 C71 C76 -108.9(2)
C46 Tb2 C71 C76 76.1(2)
C57 Tb2 C71 C76 -80.4(2)
C47 Tb2 C71 C76 96.5(2)
C65 Tb2 C71 C76 161.8(3)
C55 Tb2 C71 C72 122.1(3)
C49 Tb2 C71 C72 -89.7(3)
C45 Tb2 C71 C72 -82.9(3)
C48 Tb2 C71 C72 -49.5(4)
C59 Tb2 C71 C72 158.6(3)
C58 Tb2 C71 C72 172.3(3)
C56 Tb2 C71 C72 121.9(3)
C46 Tb2 C71 C72 -53.0(3)
C57 Tb2 C71 C72 150.5(3)
C47 Tb2 C71 C72 -32.6(3)
C65 Tb2 C71 C72 32.7(3)
C76 C71 C72 C73 1.2(5)
Tb2 C71 C72 C73 113.7(3)
C76 C71 C72 B2 172.1(3)
Tb2 C71 C72 B2 -75.5(4)
C71 C72 C73 C74 -1.4(5)
B2 C72 C73 C74 -171.7(3)
C72 C73 C74 C75 0.9(6)
C73 C74 C75 C76 -0.1(5)
C74 C75 C76 C71 -0.2(5)
C72 C71 C76 C75 -0.5(5)
Tb2 C71 C76 C75 -129.0(3)
C82 C77 C78 C79 -1.7(5)
B2 C77 C78 C79 -177.5(3)
C77 C78 C79 C80 -0.1(5)
C78 C79 C80 C81 1.8(5)
C79 C80 C81 C82 -1.8(5)
C80 C81 C82 C77 -0.1(5)
C78 C77 C82 C81 1.7(5)
B2 C77 C82 C81 177.8(3)
C88 C83 C84 C85 1.3(5)
B2 C83 C84 C85 176.6(3)
C83 C84 C85 C86 -0.1(5)
C84 C85 C86 C87 -1.1(5)
C85 C86 C87 C88 0.9(5)
C84 C83 C88 C87 -1.4(5)
B2 C83 C88 C87 -176.5(3)
C86 C87 C88 C83 0.3(5)
C29 C28 B1 C39 -82.2(4)
C27 C28 B1 C39 90.1(4)
C29 C28 B1 C26 153.5(3)
C27 C28 B1 C26 -34.2(4)
C29 C28 B1 C33 38.5(4)
C27 C28 B1 C33 -149.1(3)
C44 C39 B1 C28 87.5(4)
C40 C39 B1 C28 -88.0(4)
C44 C39 B1 C26 -151.2(3)
C40 C39 B1 C26 33.3(5)
C44 C39 B1 C33 -35.5(4)
C40 C39 B1 C33 148.9(3)
C25 C26 B1 C28 146.9(3)
C21 C26 B1 C28 -43.3(4)
C25 C26 B1 C39 28.9(5)
C21 C26 B1 C39 -161.3(3)
C25 C26 B1 C33 -91.1(4)
C21 C26 B1 C33 78.6(4)
C38 C33 B1 C28 22.6(5)
C34 C33 B1 C28 -162.5(3)
C38 C33 B1 C39 139.9(3)
C34 C33 B1 C39 -45.2(4)
C38 C33 B1 C26 -96.9(4)
C34 C33 B1 C26 77.9(4)
C88 C83 B2 C77 -148.9(3)
C84 C83 B2 C77 36.2(4)
C88 C83 B2 C66 88.3(4)
C84 C83 B2 C66 -86.7(4)
C88 C83 B2 C72 -33.0(4)
C84 C83 B2 C72 152.1(3)
C78 C77 B2 C83 -143.9(3)
C82 C77 B2 C83 40.5(4)
C78 C77 B2 C66 -25.8(5)
C82 C77 B2 C66 158.6(3)
C78 C77 B2 C72 93.4(4)
C82 C77 B2 C72 -82.3(4)
C67 C66 B2 C83 82.4(4)
C65 C66 B2 C83 -90.6(4)
C67 C66 B2 C77 -38.9(4)
C65 C66 B2 C77 148.2(3)
C67 C66 B2 C72 -153.8(3)
C65 C66 B2 C72 33.3(4)
C73 C72 B2 C83 -28.6(5)
C71 C72 B2 C83 161.6(3)
C73 C72 B2 C77 91.8(4)
C71 C72 B2 C77 -78.1(4)
C73 C72 B2 C66 -147.0(3)
C71 C72 B2 C66 43.1(4)
